data_1563865
loop_
_publ_author_name
'Wassy, Daniel'
'Hermann, Mathias'
'W\"ossner, Jan S.'
'Fr\'ed\'eric, Lucas'
'Pieters, Gr\'egory'
'Esser, Birgit'

_publ_section_title
;
 Enantiopure nanohoops through racemic resolution of diketo[n]CPPs by
 chiral derivatization as precursors to DBP[n]CPPs
;
_journal_name_full 'Chemical Science'
_journal_paper_doi 10.1039/D1SC02718B
_journal_year 2021
_chemical_absolute_configuration ad
_chemical_formula_moiety 'C52 H32 O2, C6 H5 Cl'
_chemical_formula_sum 'C58 H37 Cl O2'
_chemical_formula_weight 801.32
_space_group_crystal_system monoclinic
_space_group_IT_number 4
_space_group_name_Hall 'P 2yb'
_space_group_name_H-M_alt 'P 1 21 1'
_atom_sites_solution_hydrogens geom
_atom_sites_solution_primary direct
_audit_creation_method
;
FinalCif V84 by Daniel Kratzert, Freiburg 2021,
https://github.com/dkratzert/FinalCif
;
_audit_update_record
;
2021-01-19 deposited with the CCDC.	2021-06-21 downloaded from the CCDC.
;
_cell_angle_alpha 90
_cell_angle_beta 106.657(9)
_cell_angle_gamma 90
_cell_formula_units_Z 4
_cell_length_a 14.086(3)
_cell_length_b 13.495(3)
_cell_length_c 22.525(5)
_cell_measurement_reflns_used 9668
_cell_measurement_temperature 100(2)
_cell_measurement_theta_max 67.0895
_cell_measurement_theta_min 3.276
_cell_volume 4102.1(16)
_computing_cell_refinement 'SAINT V8.40A'
_computing_data_collection 'Bruker BIS V6.2.14 Patch 4/2020-11-09'
_computing_data_reduction 'SAINT V8.40A'
_computing_structure_refinement 'SHELXL-2018/3 (Sheldrick, 2018)'
_computing_structure_solution 'SHELXT 2014/5 (Sheldrick, 2014)'
_diffrn_ambient_environment N~2~
_diffrn_ambient_temperature 100(2)
_diffrn_detector CPAD
_diffrn_detector_area_resol_mean 7.41
_diffrn_detector_type 'Bruker PHOTON III'
_diffrn_measured_fraction_theta_full 0.986
_diffrn_measured_fraction_theta_max 0.983
_diffrn_measurement_device 'three-circle diffractometer'
_diffrn_measurement_device_type 'Bruker D8 VENTURE dual wavelength Mo/Cu'
_diffrn_measurement_method '\w and \f scans'
_diffrn_measurement_specimen_support 'MiTeGen micromount'
_diffrn_radiation_monochromator 'mirror optics'
_diffrn_radiation_probe x-ray
_diffrn_radiation_type CuK\a
_diffrn_radiation_wavelength 1.54184
_diffrn_reflns_av_R_equivalents 0.0506
_diffrn_reflns_av_unetI/netI 0.0363
_diffrn_reflns_Laue_measured_fraction_full 0.986
_diffrn_reflns_Laue_measured_fraction_max 0.983
_diffrn_reflns_limit_h_max 14
_diffrn_reflns_limit_h_min -16
_diffrn_reflns_limit_k_max 15
_diffrn_reflns_limit_k_min -14
_diffrn_reflns_limit_l_max 26
_diffrn_reflns_limit_l_min -27
_diffrn_reflns_number 111002
_diffrn_reflns_point_group_measured_fraction_full 0.932
_diffrn_reflns_point_group_measured_fraction_max 0.927
_diffrn_reflns_theta_full 67.684
_diffrn_reflns_theta_max 68.326
_diffrn_reflns_theta_min 2.047
_diffrn_source 'microfocus sealed X-ray tube'
_diffrn_source_current 1.1
_diffrn_source_type 'Incoatec I\ms'
_diffrn_source_voltage 50.0
_exptl_absorpt_coefficient_mu 1.179
_exptl_absorpt_correction_T_max 0.7531
_exptl_absorpt_correction_T_min 0.6332
_exptl_absorpt_correction_type multi-scan
_exptl_absorpt_process_details
;
 SADABS 2016/2: Krause, L., Herbst-Irmer, R., Sheldrick G.M. & Stalke D.,
 J. Appl. Cryst. 48 (2015) 3-10
;
_exptl_crystal_colour yellow
_exptl_crystal_density_diffrn 1.298
_exptl_crystal_description plate
_exptl_crystal_F_000 1672
_exptl_crystal_recrystallization_method 'vapor diffusion of MeOH into a PhCl solution at rt'
_exptl_crystal_size_max 0.250
_exptl_crystal_size_mid 0.110
_exptl_crystal_size_min 0.060
_refine_diff_density_max 0.434
_refine_diff_density_min -0.349
_refine_diff_density_rms 0.046
_refine_ls_abs_structure_details
;
 Flack x determined using 4491 quotients [(I+)-(I-)]/[(I+)+(I-)]
 (Parsons, Flack and Wagner, Acta Cryst. B69 (2013) 249-259).
;
_refine_ls_abs_structure_Flack 0.020(5)
_refine_ls_extinction_method none
_refine_ls_goodness_of_fit_ref 1.039
_refine_ls_hydrogen_treatment constr
_refine_ls_matrix_type full
_refine_ls_number_parameters 1099
_refine_ls_number_reflns 13955
_refine_ls_number_restraints 1669
_refine_ls_restrained_S_all 0.986
_refine_ls_R_factor_all 0.0659
_refine_ls_R_factor_gt 0.0502
_refine_ls_shift/su_max 0.000
_refine_ls_shift/su_mean 0.000
_refine_ls_structure_factor_coef Fsqd
_refine_ls_weighting_details 'w=1/[\s^2^(Fo^2^)+(0.0614P)^2^+1.6653P] where P=(Fo^2^+2Fc^2^)/3'
_refine_ls_weighting_scheme calc
_refine_ls_wR_factor_gt 0.1170
_refine_ls_wR_factor_ref 0.1263
_reflns_Friedel_coverage 0.804
_reflns_Friedel_fraction_full 0.873
_reflns_Friedel_fraction_max 0.866
_reflns_number_gt 11600
_reflns_number_total 13955
_reflns_threshold_expression 'I > 2\s(I)'
_cod_data_source_file d1sc02718b2.cif
_cod_data_source_block cu_Esser_MH_838_0m_a
_cod_original_cell_volume 4102.0(14)
_cod_original_sg_symbol_H-M 'P 21'
_cod_database_code 1563865
_shelx_shelxl_version_number 2018/3
_shelx_space_group_comment
;
The symmetry employed for this shelxl refinement is uniquely defined
by the following loop, which should always be used as a source of
symmetry information in preference to the above space-group names.
They are only intended as comments.
;
_shelx_estimated_absorpt_t_min 0.757
_shelx_estimated_absorpt_t_max 0.933
_olex2_diffrn_ambient_temperature_device 'Oxford Cryostream 800'

loop_
_space_group_symop_operation_xyz
'x, y, z'
'-x, y+1/2, -z'

loop_
_atom_site_label
_atom_site_type_symbol
_atom_site_fract_x
_atom_site_fract_y
_atom_site_fract_z
_atom_site_U_iso_or_equiv
_atom_site_adp_type
_atom_site_occupancy
_atom_site_site_symmetry_order
_atom_site_calc_flag
_atom_site_refinement_flags_posn
_atom_site_refinement_flags_adp
_atom_site_refinement_flags_occupancy
_atom_site_disorder_assembly
_atom_site_disorder_group
O1_1 O 0.7634(2) 0.1315(2) 0.55102(14) 0.0473(7) Uani 1 1 d . U . . .
C1_1 C 1.1930(4) 0.4625(3) 0.2254(2) 0.0489(11) Uani 1 1 d . U . . .
O2_1 O 0.8231(2) 0.5186(2) 0.65155(12) 0.0417(7) Uani 1 1 d . U . . .
C2_1 C 1.2165(4) 0.5610(4) 0.2157(2) 0.0551(12) Uani 1 1 d . U . . .
H2_1 H 1.281105 0.585425 0.235361 0.066 Uiso 1 1 calc R U . . .
C3_1 C 1.1472(4) 0.6227(4) 0.1781(2) 0.0549(12) Uani 1 1 d . U . . .
H3_1 H 1.164564 0.689298 0.172244 0.066 Uiso 1 1 calc R U . . .
C4_1 C 1.0512(4) 0.5888(4) 0.1482(2) 0.0511(11) Uani 1 1 d . U . . .
C5_1 C 1.0348(4) 0.4866(3) 0.1485(2) 0.0522(12) Uani 1 1 d . U . . .
H5_1 H 0.975591 0.458968 0.122243 0.063 Uiso 1 1 calc R U . . .
C6_1 C 1.1054(4) 0.4255(4) 0.1874(2) 0.0525(12) Uani 1 1 d . U . . .
H6_1 H 1.092876 0.356383 0.187801 0.063 Uiso 1 1 calc R U . . .
C7_1 C 1.2426(3) 0.4088(3) 0.2831(2) 0.0509(11) Uani 1 1 d . U . . .
C8_1 C 1.2313(4) 0.3071(3) 0.2902(3) 0.0566(13) Uani 1 1 d . U . . .
H8_1 H 1.217119 0.265312 0.254768 0.068 Uiso 1 1 calc R U . . .
C9_1 C 1.2406(4) 0.2660(3) 0.3482(2) 0.0538(12) Uani 1 1 d . U . . .
H9_1 H 1.233179 0.196530 0.351849 0.065 Uiso 1 1 calc R U . . .
C10_1 C 1.2604(3) 0.3249(3) 0.4006(2) 0.0457(10) Uani 1 1 d . U . . .
C11_1 C 1.2868(3) 0.4235(3) 0.3946(2) 0.0488(11) Uani 1 1 d . U . . .
H11_1 H 1.310721 0.463315 0.430533 0.059 Uiso 1 1 calc R U . . .
C12_1 C 1.2785(3) 0.4632(3) 0.3374(2) 0.0516(11) Uani 1 1 d . U . . .
H12_1 H 1.297917 0.530037 0.334725 0.062 Uiso 1 1 calc R U . . .
C13_1 C 0.9638(4) 0.6555(3) 0.13333(19) 0.0499(11) Uani 1 1 d . U . . .
C14_1 C 0.9631(4) 0.7316(3) 0.1751(2) 0.0484(11) Uani 1 1 d . U . . .
H14_1 H 1.023970 0.759772 0.198808 0.058 Uiso 1 1 calc R U . . .
C15_1 C 0.8750(4) 0.7662(3) 0.1822(2) 0.0482(11) Uani 1 1 d . U . . .
H15_1 H 0.876190 0.817743 0.211196 0.058 Uiso 1 1 calc R U . . .
C16_1 C 0.7839(4) 0.7272(3) 0.14778(18) 0.0486(11) Uani 1 1 d . U . . .
C17_1 C 0.7849(4) 0.6662(4) 0.09792(19) 0.0572(13) Uani 1 1 d . U . . .
H17_1 H 0.724251 0.649248 0.068193 0.069 Uiso 1 1 calc R U . . .
C18_1 C 0.8742(4) 0.6296(4) 0.0913(2) 0.0584(13) Uani 1 1 d . U . . .
H18_1 H 0.873497 0.586808 0.057690 0.070 Uiso 1 1 calc R U . . .
C19_1 C 1.2313(3) 0.2951(3) 0.4565(2) 0.0432(10) Uani 1 1 d . U . . .
C20_1 C 1.1653(3) 0.2176(3) 0.45454(19) 0.0413(10) Uani 1 1 d . U . . .
H20_1 H 1.154162 0.170380 0.421993 0.050 Uiso 1 1 calc R U . . .
C21_1 C 1.1157(3) 0.2080(3) 0.49912(19) 0.0456(10) Uani 1 1 d . U . . .
H21_1 H 1.071119 0.154143 0.496146 0.055 Uiso 1 1 calc R U . . .
C22_1 C 1.1285(3) 0.2737(3) 0.54770(19) 0.0413(10) Uani 1 1 d . U . . .
C23_1 C 1.2035(4) 0.3433(4) 0.5536(2) 0.0563(12) Uani 1 1 d . U . . .
H23_1 H 1.220857 0.384953 0.589108 0.068 Uiso 1 1 calc R U . . .
C24_1 C 1.2527(4) 0.3534(4) 0.5101(2) 0.0589(13) Uani 1 1 d . U . . .
H24_1 H 1.303494 0.401960 0.516255 0.071 Uiso 1 1 calc R U . . .
C25_1 C 0.6990(3) 0.7292(4) 0.17492(19) 0.0480(11) Uani 1 1 d . U . . .
C26_1 C 0.6952(4) 0.7943(4) 0.2217(2) 0.0513(11) Uani 1 1 d . U . . .
H26_1 H 0.730027 0.855365 0.225539 0.062 Uiso 1 1 calc R U . . .
C27_1 C 0.6418(3) 0.7727(4) 0.2634(2) 0.0481(11) Uani 1 1 d . U . . .
H27_1 H 0.641099 0.818783 0.295082 0.058 Uiso 1 1 calc R U . . .
C28_1 C 0.5895(3) 0.6846(3) 0.25913(19) 0.0457(11) Uani 1 1 d . U . . .
C29_1 C 0.5811(4) 0.6270(4) 0.2061(2) 0.0611(14) Uani 1 1 d . U . . .
H29_1 H 0.537469 0.571747 0.198038 0.073 Uiso 1 1 calc R U . . .
C30_1 C 0.6349(4) 0.6491(5) 0.1654(2) 0.0659(15) Uani 1 1 d . U . . .
H30_1 H 0.627763 0.608449 0.129926 0.079 Uiso 1 1 calc R U . . .
C31_1 C 1.0583(3) 0.2786(3) 0.58636(18) 0.0410(10) Uani 1 1 d . U . . .
C32_1 C 0.9704(3) 0.2238(3) 0.57010(17) 0.0392(9) Uani 1 1 d . U . . .
H32_1 H 0.960327 0.173888 0.539164 0.047 Uiso 1 1 calc R U . . .
C33_1 C 0.8978(3) 0.2425(3) 0.59935(17) 0.0386(9) Uani 1 1 d . U . . .
C34_1 C 0.9106(3) 0.3157(3) 0.64477(17) 0.0404(10) Uani 1 1 d . U . . .
C35_1 C 0.9992(3) 0.3658(4) 0.66421(18) 0.0473(11) Uani 1 1 d . U . . .
H35_1 H 1.010285 0.413289 0.696593 0.057 Uiso 1 1 calc R U . . .
C36_1 C 1.0717(3) 0.3454(4) 0.63556(18) 0.0474(11) Uani 1 1 d . U . . .
H36_1 H 1.133687 0.378363 0.650000 0.057 Uiso 1 1 calc R U . . .
C37_1 C 0.5597(3) 0.6426(3) 0.31240(18) 0.0413(10) Uani 1 1 d . U . . .
C38_1 C 0.5896(3) 0.6858(3) 0.3709(2) 0.0457(11) Uani 1 1 d . U . . .
H38_1 H 0.611294 0.752793 0.374632 0.055 Uiso 1 1 calc R U . . .
C39_1 C 0.5885(3) 0.6341(3) 0.42410(19) 0.0422(10) Uani 1 1 d . U . . .
H39_1 H 0.608601 0.666475 0.463148 0.051 Uiso 1 1 calc R U . . .
C40_1 C 0.5584(3) 0.5351(3) 0.42098(18) 0.0348(9) Uani 1 1 d . U . . .
C41_1 C 0.5177(3) 0.4971(3) 0.3622(2) 0.0439(10) Uani 1 1 d . U . . .
H41_1 H 0.488853 0.432899 0.358052 0.053 Uiso 1 1 calc R U . . .
C42_1 C 0.5175(3) 0.5493(4) 0.3091(2) 0.0457(11) Uani 1 1 d . U . . .
H42_1 H 0.487854 0.520400 0.269684 0.055 Uiso 1 1 calc R U . . .
C43_1 C 0.7971(3) 0.2004(3) 0.58471(18) 0.0393(10) Uani 1 1 d . U . . .
C44_1 C 0.7377(3) 0.2659(3) 0.61827(18) 0.0408(10) Uani 1 1 d . . . . .
H44_1 H 0.702693 0.225948 0.642978 0.049 Uiso 1 1 calc R U . . .
C45_1 C 0.8127(3) 0.3385(3) 0.65827(18) 0.0425(10) Uani 1 1 d . . . . .
H45_1 H 0.817359 0.333749 0.703320 0.051 Uiso 1 1 calc R U . . .
C46_1 C 0.5850(3) 0.4700(3) 0.47654(18) 0.0332(9) Uani 1 1 d . U . . .
C47_1 C 0.6584(3) 0.4979(3) 0.52951(17) 0.0328(8) Uani 1 1 d . U . . .
H47_1 H 0.680863 0.564571 0.534519 0.039 Uiso 1 1 calc R U . . .
C48_1 C 0.6989(3) 0.4284(3) 0.57512(16) 0.0320(8) Uani 1 1 d . U . . .
C49_1 C 0.6674(3) 0.3297(3) 0.56955(17) 0.0349(9) Uani 1 1 d . U . . .
C50_1 C 0.5889(3) 0.3022(3) 0.51949(18) 0.0375(9) Uani 1 1 d . U . . .
H50_1 H 0.563242 0.236732 0.516249 0.045 Uiso 1 1 calc R U . . .
C51_1 C 0.5485(3) 0.3719(3) 0.47421(19) 0.0373(9) Uani 1 1 d . U . . .
H51_1 H 0.493980 0.353217 0.440207 0.045 Uiso 1 1 calc R U . . .
C52_1 C 0.7815(3) 0.4417(3) 0.63113(17) 0.0356(9) Uani 1 1 d . U . . .
O1_2 O 0.3438(3) 0.0914(3) 1.03945(15) 0.0606(9) Uani 1 1 d . U . . .
C1_2 C 0.5650(3) 0.5441(4) 0.6669(2) 0.0479(11) Uani 1 1 d . U . . .
O2_2 O 0.4183(3) 0.4512(3) 1.17312(16) 0.0821(13) Uani 1 1 d . U . . .
C2_2 C 0.5611(4) 0.6418(4) 0.6858(2) 0.0527(12) Uani 1 1 d . U . . .
H2_2 H 0.617549 0.668730 0.715230 0.063 Uiso 1 1 calc R U . . .
C3_2 C 0.4791(4) 0.7010(4) 0.6637(2) 0.0588(13) Uani 1 1 d . U . . .
H3_2 H 0.480160 0.767116 0.678340 0.071 Uiso 1 1 calc R U . . .
C4_2 C 0.3949(4) 0.6658(4) 0.62030(19) 0.0512(11) Uani 1 1 d . U . . .
C5_2 C 0.4068(4) 0.5762(4) 0.5915(2) 0.0544(12) Uani 1 1 d . U . . .
H5_2 H 0.357568 0.556436 0.555003 0.065 Uiso 1 1 calc R U . . .
C6_2 C 0.4870(4) 0.5169(4) 0.6146(2) 0.0526(12) Uani 1 1 d . U . . .
H6_2 H 0.490653 0.455388 0.594823 0.063 Uiso 1 1 calc R U . . .
C7_2 C 0.6299(3) 0.4724(3) 0.7087(2) 0.0451(11) Uani 1 1 d . U . . .
C8_2 C 0.5973(3) 0.3747(4) 0.7133(2) 0.0510(11) Uani 1 1 d . U . . .
H8_2 H 0.548920 0.346756 0.678994 0.061 Uiso 1 1 calc R U . . .
C9_2 C 0.6331(3) 0.3190(3) 0.7657(2) 0.0485(11) Uani 1 1 d . U . . .
H9_2 H 0.609279 0.253298 0.766708 0.058 Uiso 1 1 calc R U . . .
C10_2 C 0.7044(3) 0.3568(3) 0.8181(2) 0.0484(11) Uani 1 1 d . U . . .
C11_2 C 0.7492(3) 0.4457(3) 0.8086(2) 0.0448(10) Uani 1 1 d . U . . .
H11_2 H 0.806534 0.467848 0.839361 0.054 Uiso 1 1 calc R U . . .
C12_2 C 0.7133(3) 0.5012(4) 0.7567(2) 0.0484(11) Uani 1 1 d . U . . .
H12_2 H 0.745631 0.561579 0.752690 0.058 Uiso 1 1 calc R U . . .
C13_2 C 0.2963(4) 0.7063(4) 0.6187(2) 0.0579(12) Uani 1 1 d . U . . .
C14_2 C 0.2865(5) 0.7954(4) 0.6494(3) 0.0673(14) Uani 1 1 d . U . . .
H14_2 H 0.333762 0.846821 0.652596 0.081 Uiso 1 1 calc R U . . .
C15_2 C 0.2110(5) 0.8082(4) 0.6742(2) 0.0636(14) Uani 1 1 d . U . . .
H15_2 H 0.207366 0.869065 0.694605 0.076 Uiso 1 1 calc R U . . .
C16_2 C 0.1389(4) 0.7386(4) 0.6717(2) 0.0567(12) Uani 1 1 d . U . . .
C17_2 C 0.1369(4) 0.6580(4) 0.6308(2) 0.0620(13) Uani 1 1 d . U . . .
H17_2 H 0.082362 0.613544 0.621058 0.074 Uiso 1 1 calc R U . . .
C18_2 C 0.2145(4) 0.6439(4) 0.6051(2) 0.0595(13) Uani 1 1 d . U . . .
H18_2 H 0.211463 0.590173 0.577394 0.071 Uiso 1 1 calc R U . . .
C19_2 C 0.7125(3) 0.3164(3) 0.8802(2) 0.0482(11) Uani 1 1 d . U . . .
C20_2 C 0.6759(4) 0.2230(4) 0.8905(3) 0.0569(12) Uani 1 1 d . U . . .
H20_2 H 0.665390 0.174069 0.858984 0.068 Uiso 1 1 calc R U . . .
C21_2 C 0.6550(4) 0.2004(4) 0.9449(3) 0.0570(13) Uani 1 1 d . U . . .
H21_2 H 0.632120 0.135732 0.950358 0.068 Uiso 1 1 calc R U . . .
C22_2 C 0.6665(3) 0.2700(4) 0.9926(2) 0.0516(11) Uani 1 1 d . U . . .
C23_2 C 0.7134(3) 0.3580(4) 0.9855(2) 0.0506(11) Uani 1 1 d . U . . .
H23_2 H 0.730924 0.403681 1.018943 0.061 Uiso 1 1 calc R U . . .
C24_2 C 0.7351(3) 0.3808(4) 0.9312(2) 0.0495(11) Uani 1 1 d . U . . .
H24_2 H 0.766341 0.442254 0.928222 0.059 Uiso 1 1 calc R U . . .
C25_2 C 0.0828(4) 0.7315(4) 0.7172(2) 0.0576(12) Uani 1 1 d . U . . .
C26_2 C 0.1214(4) 0.7755(4) 0.7756(2) 0.0556(12) Uani 1 1 d . U . . .
H26_2 H 0.165175 0.830317 0.780020 0.067 Uiso 1 1 calc R U . . .
C27_2 C 0.0965(4) 0.7404(4) 0.8267(2) 0.0549(12) Uani 1 1 d . U . . .
H27_2 H 0.125769 0.770506 0.865832 0.066 Uiso 1 1 calc R U . . .
C28_2 C 0.0300(3) 0.6622(4) 0.8233(2) 0.0505(11) Uani 1 1 d . U . . .
C29_2 C -0.0204(4) 0.6305(4) 0.7630(2) 0.0591(13) Uani 1 1 d . U . . .
H29_2 H -0.073795 0.584993 0.757170 0.071 Uiso 1 1 calc R U . . .
C30_2 C 0.0061(4) 0.6638(4) 0.7131(3) 0.0627(13) Uani 1 1 d . U . . .
H30_2 H -0.029471 0.639773 0.673241 0.075 Uiso 1 1 calc R U . . .
C31_2 C 0.6191(3) 0.2582(4) 1.0433(2) 0.0528(12) Uani 1 1 d . U . . .
C32_2 C 0.5351(3) 0.1985(3) 1.0357(2) 0.0502(11) Uani 1 1 d . U . . .
H32_2 H 0.515051 0.154967 1.001158 0.060 Uiso 1 1 calc R U . . .
C33_2 C 0.4816(4) 0.2026(4) 1.0780(2) 0.0521(12) Uani 1 1 d . U . . .
C34_2 C 0.5093(4) 0.2652(4) 1.1300(2) 0.0582(13) Uani 1 1 d . U . . .
C35_2 C 0.5946(4) 0.3214(4) 1.1403(2) 0.0596(13) Uani 1 1 d . U . . .
H35_2 H 0.616185 0.361859 1.176129 0.071 Uiso 1 1 calc R U . . .
C36_2 C 0.6478(4) 0.3174(4) 1.0973(2) 0.0558(12) Uani 1 1 d . U . . .
H36_2 H 0.706251 0.356295 1.104455 0.067 Uiso 1 1 calc R U . . .
C37_2 C 0.0306(3) 0.6031(4) 0.8777(2) 0.0502(11) Uani 1 1 d . U . . .
C38_2 C 0.0664(3) 0.6396(4) 0.9385(2) 0.0518(11) Uani 1 1 d . U . . .
H38_2 H 0.074211 0.709023 0.945058 0.062 Uiso 1 1 calc R U . . .
C39_2 C 0.0900(4) 0.5775(4) 0.9879(2) 0.0554(12) Uani 1 1 d . U . . .
H39_2 H 0.112151 0.605293 1.028296 0.066 Uiso 1 1 calc R U . . .
C40_2 C 0.0832(3) 0.4738(4) 0.9819(2) 0.0492(11) Uani 1 1 d . U . . .
C41_2 C 0.0384(3) 0.4387(4) 0.9216(2) 0.0530(12) Uani 1 1 d . U . . .
H41_2 H 0.024960 0.369924 0.915388 0.064 Uiso 1 1 calc R U . . .
C42_2 C 0.0137(3) 0.5009(4) 0.8718(2) 0.0513(12) Uani 1 1 d . U . . .
H42_2 H -0.015893 0.473897 0.831804 0.062 Uiso 1 1 calc R U . . .
C43_2 C 0.3878(4) 0.1529(4) 1.0765(2) 0.0554(13) Uani 1 1 d . U . . .
C44_2 C 0.3508(4) 0.1951(4) 1.1290(2) 0.0648(14) Uani 1 1 d . . . . .
H44_2 H 0.337754 0.142793 1.157114 0.078 Uiso 1 1 calc R U . . .
C45_2 C 0.4302(4) 0.2708(5) 1.1628(2) 0.0671(15) Uani 1 1 d . . . . .
H45_2 H 0.456873 0.255536 1.207970 0.081 Uiso 1 1 calc R U . . .
C46_2 C 0.1345(4) 0.4040(4) 1.0296(2) 0.0514(12) Uani 1 1 d . U . . .
C47_2 C 0.2217(4) 0.4314(4) 1.0735(2) 0.0541(12) Uani 1 1 d . U . . .
H47_2 H 0.238945 0.499444 1.080070 0.065 Uiso 1 1 calc R U . . .
C48_2 C 0.2831(4) 0.3597(4) 1.1075(2) 0.0562(13) Uani 1 1 d . U . . .
C49_2 C 0.2613(4) 0.2584(4) 1.1000(2) 0.0552(12) Uani 1 1 d . U . . .
C50_2 C 0.1692(4) 0.2300(4) 1.0614(2) 0.0581(13) Uani 1 1 d . U . . .
H50_2 H 0.149266 0.162520 1.058539 0.070 Uiso 1 1 calc R U . . .
C51_2 C 0.1078(4) 0.3019(4) 1.0273(2) 0.0514(12) Uani 1 1 d . U . . .
H51_2 H 0.044838 0.282494 1.001114 0.062 Uiso 1 1 calc R U . . .
C52_2 C 0.3795(4) 0.3731(5) 1.1515(2) 0.0663(15) Uani 1 1 d . U . . .
Cl1_3 Cl 0.89143(14) 0.44461(10) 0.48082(6) 0.0831(5) Uani 1 1 d . . . . .
C1_3 C 0.9091(4) 0.4863(3) 0.4111(2) 0.0446(11) Uani 1 1 d . . . . .
C2_3 C 0.8371(3) 0.5443(3) 0.3728(2) 0.0422(10) Uani 1 1 d . . . . .
H2_3 H 0.780028 0.563588 0.384383 0.051 Uiso 1 1 calc R U . . .
C3_3 C 0.8497(4) 0.5738(3) 0.3169(2) 0.0471(11) Uani 1 1 d . . . . .
H3_3 H 0.800734 0.613536 0.289385 0.057 Uiso 1 1 calc R U . . .
C4_3 C 0.9341(4) 0.5457(4) 0.3007(2) 0.0523(12) Uani 1 1 d . . . . .
H4_3 H 0.942809 0.566080 0.262244 0.063 Uiso 1 1 calc R U . . .
C5_3 C 1.0049(4) 0.4881(4) 0.3407(2) 0.0545(13) Uani 1 1 d . . . . .
H5_3 H 1.062361 0.468601 0.329571 0.065 Uiso 1 1 calc R U . . .
C6_3 C 0.9934(3) 0.4586(3) 0.3964(2) 0.0513(12) Uani 1 1 d . . . . .
H6_3 H 1.042766 0.419735 0.424248 0.062 Uiso 1 1 calc R U . . .
Cl1_4 Cl 0.37461(16) 0.42598(13) 0.96691(6) 0.0995(6) Uani 1 1 d . . . . .
C1_4 C 0.3774(3) 0.4729(3) 0.8953(2) 0.0459(11) Uani 1 1 d . . . . .
C2_4 C 0.4580(3) 0.4553(3) 0.8754(2) 0.0471(11) Uani 1 1 d . . . . .
H2_4 H 0.511715 0.417339 0.900104 0.056 Uiso 1 1 calc R U . . .
C3_4 C 0.4616(4) 0.4925(4) 0.8198(3) 0.0629(15) Uani 1 1 d . . . . .
H3_4 H 0.518312 0.480162 0.806055 0.075 Uiso 1 1 calc R U . . .
C4_4 C 0.3848(6) 0.5475(4) 0.7833(3) 0.0743(18) Uani 1 1 d . . . . .
H4_4 H 0.387237 0.572700 0.744384 0.089 Uiso 1 1 calc R U . . .
C5_4 C 0.3034(5) 0.5652(4) 0.8051(3) 0.075(2) Uani 1 1 d . . . . .
H5_4 H 0.250031 0.604045 0.780925 0.090 Uiso 1 1 calc R U . . .
C6_4 C 0.2986(4) 0.5277(4) 0.8610(2) 0.0550(13) Uani 1 1 d . . . . .
H6_4 H 0.242428 0.539393 0.875426 0.066 Uiso 1 1 calc R U . . .

loop_
_atom_site_aniso_label
_atom_site_aniso_U_11
_atom_site_aniso_U_22
_atom_site_aniso_U_33
_atom_site_aniso_U_23
_atom_site_aniso_U_13
_atom_site_aniso_U_12
O1_1 0.061(2) 0.0315(16) 0.0519(17) 0.0019(14) 0.0203(15) 0.0014(14)
C1_1 0.065(3) 0.033(2) 0.069(3) -0.009(2) 0.051(2) -0.006(2)
O2_1 0.0454(17) 0.0452(18) 0.0358(15) -0.0017(13) 0.0138(13) -0.0025(14)
C2_1 0.062(3) 0.046(3) 0.074(3) -0.003(2) 0.045(3) -0.010(2)
C3_1 0.075(3) 0.041(3) 0.067(3) -0.002(2) 0.050(3) -0.013(2)
C4_1 0.079(3) 0.044(3) 0.046(2) -0.002(2) 0.043(2) -0.012(2)
C5_1 0.077(3) 0.043(3) 0.052(3) -0.012(2) 0.043(2) -0.019(2)
C6_1 0.080(3) 0.035(3) 0.063(3) -0.010(2) 0.053(3) -0.007(2)
C7_1 0.049(3) 0.042(3) 0.079(3) -0.005(2) 0.047(2) -0.002(2)
C8_1 0.076(3) 0.036(3) 0.077(3) -0.011(2) 0.052(3) -0.004(2)
C9_1 0.069(3) 0.032(2) 0.078(3) -0.008(2) 0.049(3) 0.001(2)
C10_1 0.036(2) 0.035(2) 0.072(3) -0.003(2) 0.025(2) 0.0042(18)
C11_1 0.033(2) 0.039(3) 0.072(3) -0.009(2) 0.013(2) 0.0017(19)
C12_1 0.039(3) 0.035(3) 0.088(3) -0.004(2) 0.029(2) -0.005(2)
C13_1 0.077(3) 0.045(3) 0.038(2) 0.0038(19) 0.032(2) -0.013(2)
C14_1 0.064(3) 0.041(3) 0.046(2) 0.000(2) 0.025(2) -0.014(2)
C15_1 0.070(3) 0.035(2) 0.042(2) 0.0034(19) 0.018(2) -0.004(2)
C16_1 0.068(3) 0.045(3) 0.031(2) 0.0130(19) 0.010(2) -0.006(2)
C17_1 0.078(3) 0.063(3) 0.028(2) 0.005(2) 0.010(2) -0.015(3)
C18_1 0.091(4) 0.056(3) 0.035(2) 0.000(2) 0.028(2) -0.012(3)
C19_1 0.036(2) 0.038(2) 0.058(2) -0.0056(19) 0.016(2) 0.0085(18)
C20_1 0.044(2) 0.034(2) 0.045(2) -0.0028(18) 0.0106(19) 0.0038(19)
C21_1 0.049(3) 0.043(3) 0.043(2) -0.0006(19) 0.010(2) 0.000(2)
C22_1 0.040(2) 0.039(2) 0.041(2) 0.0039(18) 0.0056(18) 0.0143(19)
C23_1 0.058(3) 0.051(3) 0.062(3) -0.023(2) 0.021(2) 0.000(2)
C24_1 0.056(3) 0.052(3) 0.076(3) -0.020(3) 0.031(3) -0.012(2)
C25_1 0.051(3) 0.053(3) 0.034(2) 0.018(2) 0.0023(19) 0.001(2)
C26_1 0.053(3) 0.043(3) 0.057(3) 0.015(2) 0.013(2) 0.007(2)
C27_1 0.053(3) 0.039(3) 0.051(3) 0.009(2) 0.013(2) 0.012(2)
C28_1 0.036(2) 0.055(3) 0.039(2) 0.0138(19) 0.0009(19) 0.007(2)
C29_1 0.054(3) 0.082(4) 0.038(2) 0.002(2) 0.000(2) -0.026(3)
C30_1 0.070(3) 0.089(4) 0.032(2) -0.004(2) 0.004(2) -0.023(3)
C31_1 0.044(2) 0.042(2) 0.032(2) 0.0055(17) 0.0029(17) 0.0163(19)
C32_1 0.051(3) 0.032(2) 0.033(2) 0.0066(17) 0.0091(18) 0.0117(19)
C33_1 0.051(2) 0.033(2) 0.0303(19) 0.0104(16) 0.0094(17) 0.0103(18)
C34_1 0.053(3) 0.043(2) 0.0224(18) 0.0103(16) 0.0065(17) 0.012(2)
C35_1 0.053(3) 0.058(3) 0.025(2) -0.0009(19) 0.0018(19) 0.010(2)
C36_1 0.043(3) 0.059(3) 0.033(2) 0.0012(19) -0.0013(18) 0.006(2)
C37_1 0.032(2) 0.046(3) 0.040(2) 0.0042(19) 0.0002(17) 0.0030(19)
C38_1 0.047(3) 0.035(2) 0.049(2) 0.0094(18) 0.003(2) 0.0050(19)
C39_1 0.049(3) 0.034(2) 0.038(2) 0.0004(18) 0.0045(19) 0.0073(19)
C40_1 0.027(2) 0.040(2) 0.039(2) 0.0013(17) 0.0114(17) 0.0058(17)
C41_1 0.041(2) 0.044(3) 0.045(2) -0.0017(19) 0.0090(19) -0.0084(19)
C42_1 0.039(2) 0.054(3) 0.039(2) -0.001(2) 0.0023(19) -0.002(2)
C43_1 0.054(3) 0.030(2) 0.036(2) 0.0106(17) 0.0165(19) 0.0083(18)
C44_1 0.057(3) 0.036(2) 0.035(2) 0.0089(17) 0.0224(19) 0.0019(19)
C45_1 0.061(3) 0.044(2) 0.0269(19) 0.0071(17) 0.0211(19) 0.008(2)
C46_1 0.032(2) 0.033(2) 0.039(2) -0.0013(16) 0.0171(17) 0.0026(16)
C47_1 0.038(2) 0.027(2) 0.039(2) -0.0021(16) 0.0191(17) -0.0001(16)
C48_1 0.037(2) 0.034(2) 0.0313(18) -0.0007(16) 0.0197(16) 0.0008(16)
C49_1 0.043(2) 0.034(2) 0.0352(19) 0.0028(16) 0.0234(17) 0.0034(17)
C50_1 0.044(2) 0.031(2) 0.045(2) -0.0057(17) 0.0237(19) -0.0040(18)
C51_1 0.034(2) 0.038(2) 0.043(2) -0.0049(17) 0.0164(18) -0.0023(18)
C52_1 0.043(2) 0.037(2) 0.0328(19) -0.0002(17) 0.0200(17) -0.0014(18)
O1_2 0.069(2) 0.051(2) 0.0503(19) 0.0157(16) -0.0017(17) -0.0105(17)
C1_2 0.053(3) 0.058(3) 0.043(2) -0.012(2) 0.031(2) -0.013(2)
O2_2 0.083(3) 0.114(3) 0.055(2) -0.046(2) 0.0297(19) -0.053(3)
C2_2 0.064(3) 0.055(3) 0.041(2) -0.010(2) 0.017(2) -0.021(2)
C3_2 0.082(4) 0.047(3) 0.043(3) 0.010(2) 0.012(2) -0.009(3)
C4_2 0.077(3) 0.047(3) 0.029(2) 0.0069(19) 0.016(2) -0.013(2)
C5_2 0.062(3) 0.064(3) 0.042(2) -0.010(2) 0.022(2) -0.013(2)
C6_2 0.054(3) 0.062(3) 0.048(3) -0.020(2) 0.025(2) -0.015(2)
C7_2 0.044(3) 0.052(3) 0.050(2) -0.021(2) 0.032(2) -0.016(2)
C8_2 0.046(3) 0.053(3) 0.062(3) -0.021(2) 0.028(2) -0.008(2)
C9_2 0.036(2) 0.039(3) 0.077(3) -0.019(2) 0.028(2) -0.0011(19)
C10_2 0.040(2) 0.046(3) 0.067(3) -0.010(2) 0.029(2) 0.007(2)
C11_2 0.032(2) 0.047(3) 0.062(3) -0.017(2) 0.025(2) -0.0068(19)
C12_2 0.045(3) 0.056(3) 0.054(3) -0.013(2) 0.031(2) -0.009(2)
C13_2 0.086(4) 0.045(3) 0.044(2) 0.017(2) 0.020(2) 0.010(2)
C14_2 0.092(4) 0.045(3) 0.071(3) 0.012(2) 0.034(3) 0.001(3)
C15_2 0.092(4) 0.046(3) 0.055(3) 0.017(2) 0.024(3) 0.012(3)
C16_2 0.061(3) 0.048(3) 0.051(3) 0.015(2) 0.000(2) 0.019(2)
C17_2 0.059(3) 0.068(3) 0.047(3) 0.000(2) -0.005(2) 0.009(3)
C18_2 0.065(3) 0.064(3) 0.039(2) -0.003(2) -0.002(2) 0.005(3)
C19_2 0.032(2) 0.040(3) 0.076(3) -0.005(2) 0.021(2) 0.0065(19)
C20_2 0.050(3) 0.044(3) 0.086(3) -0.005(2) 0.033(3) 0.009(2)
C21_2 0.051(3) 0.033(3) 0.088(4) 0.006(2) 0.021(3) 0.010(2)
C22_2 0.038(2) 0.048(3) 0.068(3) 0.009(2) 0.013(2) 0.012(2)
C23_2 0.041(3) 0.043(3) 0.062(3) 0.001(2) 0.005(2) 0.003(2)
C24_2 0.040(3) 0.048(3) 0.062(3) 0.002(2) 0.017(2) 0.002(2)
C25_2 0.050(3) 0.054(3) 0.061(3) 0.010(2) 0.002(2) 0.019(2)
C26_2 0.050(3) 0.044(3) 0.066(3) 0.000(2) 0.006(2) 0.010(2)
C27_2 0.049(3) 0.051(3) 0.065(3) -0.014(2) 0.017(2) 0.005(2)
C28_2 0.029(2) 0.049(3) 0.069(3) -0.015(2) 0.007(2) 0.0110(19)
C29_2 0.043(3) 0.063(3) 0.063(3) -0.006(2) 0.002(2) 0.004(2)
C30_2 0.046(3) 0.068(4) 0.062(3) -0.006(3) -0.003(2) 0.003(2)
C31_2 0.045(3) 0.042(3) 0.060(3) 0.017(2) -0.003(2) 0.008(2)
C32_2 0.050(3) 0.040(3) 0.054(3) 0.017(2) 0.004(2) 0.005(2)
C33_2 0.054(3) 0.045(3) 0.047(2) 0.021(2) -0.002(2) -0.005(2)
C34_2 0.064(3) 0.065(3) 0.036(2) 0.022(2) 0.000(2) -0.011(2)
C35_2 0.058(3) 0.063(3) 0.044(3) 0.014(2) -0.008(2) -0.013(3)
C36_2 0.042(3) 0.062(3) 0.055(3) 0.017(2) 0.000(2) -0.001(2)
C37_2 0.033(2) 0.059(3) 0.061(3) -0.018(2) 0.017(2) 0.000(2)
C38_2 0.043(3) 0.048(3) 0.070(3) -0.029(2) 0.026(2) -0.007(2)
C39_2 0.051(3) 0.066(3) 0.056(3) -0.028(2) 0.026(2) -0.010(2)
C40_2 0.047(3) 0.055(3) 0.057(3) -0.028(2) 0.033(2) -0.020(2)
C41_2 0.049(3) 0.055(3) 0.059(3) -0.023(2) 0.022(2) -0.017(2)
C42_2 0.040(3) 0.056(3) 0.057(3) -0.026(2) 0.013(2) -0.014(2)
C43_2 0.063(3) 0.057(3) 0.035(2) 0.021(2) -0.004(2) -0.008(2)
C44_2 0.075(3) 0.079(4) 0.040(2) 0.015(2) 0.015(2) -0.031(3)
C45_2 0.076(4) 0.093(4) 0.027(2) 0.004(2) 0.006(2) -0.036(3)
C46_2 0.058(3) 0.061(3) 0.048(2) -0.025(2) 0.036(2) -0.022(2)
C47_2 0.062(3) 0.068(3) 0.045(2) -0.033(2) 0.036(2) -0.032(2)
C48_2 0.064(3) 0.076(3) 0.038(2) -0.021(2) 0.030(2) -0.033(3)
C49_2 0.061(3) 0.073(3) 0.038(2) -0.010(2) 0.025(2) -0.034(2)
C50_2 0.067(3) 0.068(3) 0.047(3) -0.011(2) 0.027(2) -0.033(3)
C51_2 0.050(3) 0.066(3) 0.045(2) -0.022(2) 0.024(2) -0.030(2)
C52_2 0.076(3) 0.097(4) 0.033(2) -0.024(3) 0.028(2) -0.043(3)
Cl1_3 0.1449(14) 0.0542(8) 0.0603(7) 0.0212(7) 0.0452(8) 0.0158(9)
C1_3 0.061(3) 0.029(2) 0.044(2) 0.0027(18) 0.015(2) 0.003(2)
C2_3 0.046(3) 0.029(2) 0.053(3) -0.0010(19) 0.017(2) 0.0063(19)
C3_3 0.063(3) 0.030(2) 0.041(2) 0.0023(18) 0.003(2) 0.002(2)
C4_3 0.077(4) 0.040(3) 0.047(3) -0.009(2) 0.029(3) -0.018(3)
C5_3 0.044(3) 0.046(3) 0.079(4) -0.015(3) 0.027(3) -0.006(2)
C6_3 0.045(3) 0.040(3) 0.062(3) -0.007(2) 0.005(2) 0.011(2)
Cl1_4 0.1624(17) 0.0908(12) 0.0506(7) -0.0081(8) 0.0388(9) -0.0499(11)
C1_4 0.054(3) 0.041(3) 0.045(2) -0.0084(19) 0.017(2) -0.009(2)
C2_4 0.042(3) 0.037(3) 0.059(3) -0.011(2) 0.010(2) 0.001(2)
C3_4 0.069(4) 0.052(3) 0.082(4) -0.028(3) 0.045(3) -0.021(3)
C4_4 0.134(6) 0.037(3) 0.059(3) -0.007(3) 0.038(4) -0.017(4)
C5_4 0.097(5) 0.034(3) 0.066(4) -0.004(2) -0.023(3) 0.020(3)
C6_4 0.043(3) 0.053(3) 0.068(3) -0.024(3) 0.015(2) 0.009(2)

loop_
_atom_type_symbol
_atom_type_description
_atom_type_scat_dispersion_real
_atom_type_scat_dispersion_imag
_atom_type_scat_source
C C 0.0181 0.0091 'International Tables Vol C Tables 4.2.6.8 and 6.1.1.4'
H H 0.0000 0.0000 'International Tables Vol C Tables 4.2.6.8 and 6.1.1.4'
Cl Cl 0.3639 0.7018 'International Tables Vol C Tables 4.2.6.8 and 6.1.1.4'
O O 0.0492 0.0322 'International Tables Vol C Tables 4.2.6.8 and 6.1.1.4'

loop_
_geom_angle_atom_site_label_1
_geom_angle_atom_site_label_2
_geom_angle_atom_site_label_3
_geom_angle
_geom_angle_site_symmetry_1
_geom_angle_site_symmetry_3
_geom_angle_publ_flag
C6_1 C1_1 C2_1 117.1(5) . . ?
C6_1 C1_1 C7_1 118.8(4) . . ?
C2_1 C1_1 C7_1 121.9(5) . . ?
C3_1 C2_1 C1_1 120.9(5) . . ?
C3_1 C2_1 H2_1 119.6 . . ?
C1_1 C2_1 H2_1 119.6 . . ?
C2_1 C3_1 C4_1 120.9(4) . . ?
C2_1 C3_1 H3_1 119.5 . . ?
C4_1 C3_1 H3_1 119.5 . . ?
C5_1 C4_1 C3_1 117.2(5) . . ?
C5_1 C4_1 C13_1 118.1(5) . . ?
C3_1 C4_1 C13_1 122.2(4) . . ?
C6_1 C5_1 C4_1 119.9(5) . . ?
C6_1 C5_1 H5_1 120.1 . . ?
C4_1 C5_1 H5_1 120.1 . . ?
C1_1 C6_1 C5_1 121.8(4) . . ?
C1_1 C6_1 H6_1 119.1 . . ?
C5_1 C6_1 H6_1 119.1 . . ?
C12_1 C7_1 C8_1 116.3(5) . . ?
C12_1 C7_1 C1_1 118.5(4) . . ?
C8_1 C7_1 C1_1 122.8(5) . . ?
C9_1 C8_1 C7_1 121.0(5) . . ?
C9_1 C8_1 H8_1 119.5 . . ?
C7_1 C8_1 H8_1 119.5 . . ?
C10_1 C9_1 C8_1 121.0(4) . . ?
C10_1 C9_1 H9_1 119.5 . . ?
C8_1 C9_1 H9_1 119.5 . . ?
C9_1 C10_1 C11_1 117.2(4) . . ?
C9_1 C10_1 C19_1 122.1(4) . . ?
C11_1 C10_1 C19_1 119.0(4) . . ?
C12_1 C11_1 C10_1 120.7(5) . . ?
C12_1 C11_1 H11_1 119.6 . . ?
C10_1 C11_1 H11_1 119.6 . . ?
C11_1 C12_1 C7_1 122.2(4) . . ?
C11_1 C12_1 H12_1 118.9 . . ?
C7_1 C12_1 H12_1 118.9 . . ?
C18_1 C13_1 C14_1 117.7(5) . . ?
C18_1 C13_1 C4_1 122.4(4) . . ?
C14_1 C13_1 C4_1 117.4(4) . . ?
C15_1 C14_1 C13_1 120.6(5) . . ?
C15_1 C14_1 H14_1 119.7 . . ?
C13_1 C14_1 H14_1 119.7 . . ?
C14_1 C15_1 C16_1 121.4(4) . . ?
C14_1 C15_1 H15_1 119.3 . . ?
C16_1 C15_1 H15_1 119.3 . . ?
C17_1 C16_1 C15_1 116.7(5) . . ?
C17_1 C16_1 C25_1 122.3(4) . . ?
C15_1 C16_1 C25_1 118.8(4) . . ?
C16_1 C17_1 C18_1 120.7(5) . . ?
C16_1 C17_1 H17_1 119.6 . . ?
C18_1 C17_1 H17_1 119.6 . . ?
C13_1 C18_1 C17_1 120.5(5) . . ?
C13_1 C18_1 H18_1 119.7 . . ?
C17_1 C18_1 H18_1 119.7 . . ?
C20_1 C19_1 C24_1 115.3(4) . . ?
C20_1 C19_1 C10_1 121.3(4) . . ?
C24_1 C19_1 C10_1 122.3(4) . . ?
C21_1 C20_1 C19_1 121.3(4) . . ?
C21_1 C20_1 H20_1 119.4 . . ?
C19_1 C20_1 H20_1 119.4 . . ?
C22_1 C21_1 C20_1 122.4(4) . . ?
C22_1 C21_1 H21_1 118.8 . . ?
C20_1 C21_1 H21_1 118.8 . . ?
C21_1 C22_1 C23_1 115.7(4) . . ?
C21_1 C22_1 C31_1 122.1(4) . . ?
C23_1 C22_1 C31_1 121.7(4) . . ?
C24_1 C23_1 C22_1 121.9(4) . . ?
C24_1 C23_1 H23_1 119.0 . . ?
C22_1 C23_1 H23_1 119.0 . . ?
C23_1 C24_1 C19_1 122.5(5) . . ?
C23_1 C24_1 H24_1 118.8 . . ?
C19_1 C24_1 H24_1 118.8 . . ?
C26_1 C25_1 C30_1 116.6(5) . . ?
C26_1 C25_1 C16_1 122.3(4) . . ?
C30_1 C25_1 C16_1 119.1(5) . . ?
C25_1 C26_1 C27_1 121.8(5) . . ?
C25_1 C26_1 H26_1 119.1 . . ?
C27_1 C26_1 H26_1 119.1 . . ?
C28_1 C27_1 C26_1 120.9(5) . . ?
C28_1 C27_1 H27_1 119.6 . . ?
C26_1 C27_1 H27_1 119.6 . . ?
C27_1 C28_1 C29_1 116.6(4) . . ?
C27_1 C28_1 C37_1 122.5(4) . . ?
C29_1 C28_1 C37_1 120.0(4) . . ?
C30_1 C29_1 C28_1 121.2(5) . . ?
C30_1 C29_1 H29_1 119.4 . . ?
C28_1 C29_1 H29_1 119.4 . . ?
C29_1 C30_1 C25_1 121.6(5) . . ?
C29_1 C30_1 H30_1 119.2 . . ?
C25_1 C30_1 H30_1 119.2 . . ?
C32_1 C31_1 C36_1 117.2(4) . . ?
C32_1 C31_1 C22_1 120.6(4) . . ?
C36_1 C31_1 C22_1 121.8(4) . . ?
C33_1 C32_1 C31_1 119.8(4) . . ?
C33_1 C32_1 H32_1 120.1 . . ?
C31_1 C32_1 H32_1 120.1 . . ?
C32_1 C33_1 C34_1 121.2(4) . . ?
C32_1 C33_1 C43_1 127.9(4) . . ?
C34_1 C33_1 C43_1 110.5(4) . . ?
C35_1 C34_1 C33_1 119.7(4) . . ?
C35_1 C34_1 C45_1 128.8(4) . . ?
C33_1 C34_1 C45_1 110.7(4) . . ?
C34_1 C35_1 C36_1 118.5(4) . . ?
C34_1 C35_1 H35_1 120.7 . . ?
C36_1 C35_1 H35_1 120.7 . . ?
C35_1 C36_1 C31_1 123.2(4) . . ?
C35_1 C36_1 H36_1 118.4 . . ?
C31_1 C36_1 H36_1 118.4 . . ?
C42_1 C37_1 C38_1 116.1(4) . . ?
C42_1 C37_1 C28_1 121.2(4) . . ?
C38_1 C37_1 C28_1 121.6(4) . . ?
C39_1 C38_1 C37_1 122.0(4) . . ?
C39_1 C38_1 H38_1 119.0 . . ?
C37_1 C38_1 H38_1 119.0 . . ?
C38_1 C39_1 C40_1 121.0(4) . . ?
C38_1 C39_1 H39_1 119.5 . . ?
C40_1 C39_1 H39_1 119.5 . . ?
C41_1 C40_1 C39_1 116.1(4) . . ?
C41_1 C40_1 C46_1 121.5(4) . . ?
C39_1 C40_1 C46_1 121.6(4) . . ?
C40_1 C41_1 C42_1 122.4(4) . . ?
C40_1 C41_1 H41_1 118.8 . . ?
C42_1 C41_1 H41_1 118.8 . . ?
C37_1 C42_1 C41_1 121.4(4) . . ?
C37_1 C42_1 H42_1 119.3 . . ?
C41_1 C42_1 H42_1 119.3 . . ?
O1_1 C43_1 C33_1 128.1(4) . . ?
O1_1 C43_1 C44_1 125.0(4) . . ?
C33_1 C43_1 C44_1 106.8(4) . . ?
C49_1 C44_1 C45_1 105.1(3) . . ?
C49_1 C44_1 C43_1 107.6(3) . . ?
C45_1 C44_1 C43_1 105.8(4) . . ?
C49_1 C44_1 H44_1 112.6 . . ?
C45_1 C44_1 H44_1 112.6 . . ?
C43_1 C44_1 H44_1 112.6 . . ?
C34_1 C45_1 C44_1 105.3(3) . . ?
C34_1 C45_1 C52_1 106.0(3) . . ?
C44_1 C45_1 C52_1 106.0(3) . . ?
C34_1 C45_1 H45_1 112.9 . . ?
C44_1 C45_1 H45_1 112.9 . . ?
C52_1 C45_1 H45_1 112.9 . . ?
C47_1 C46_1 C51_1 117.3(4) . . ?
C47_1 C46_1 C40_1 120.6(4) . . ?
C51_1 C46_1 C40_1 121.4(4) . . ?
C48_1 C47_1 C46_1 120.0(4) . . ?
C48_1 C47_1 H47_1 120.0 . . ?
C46_1 C47_1 H47_1 120.0 . . ?
C47_1 C48_1 C49_1 121.7(4) . . ?
C47_1 C48_1 C52_1 127.8(4) . . ?
C49_1 C48_1 C52_1 110.3(3) . . ?
C50_1 C49_1 C48_1 119.1(4) . . ?
C50_1 C49_1 C44_1 129.8(4) . . ?
C48_1 C49_1 C44_1 110.6(4) . . ?
C49_1 C50_1 C51_1 118.8(4) . . ?
C49_1 C50_1 H50_1 120.6 . . ?
C51_1 C50_1 H50_1 120.6 . . ?
C50_1 C51_1 C46_1 122.6(4) . . ?
C50_1 C51_1 H51_1 118.7 . . ?
C46_1 C51_1 H51_1 118.7 . . ?
O2_1 C52_1 C48_1 127.6(4) . . ?
O2_1 C52_1 C45_1 124.9(4) . . ?
C48_1 C52_1 C45_1 107.4(3) . . ?
C2_2 C1_2 C6_2 114.4(5) . . ?
C2_2 C1_2 C7_2 120.0(4) . . ?
C6_2 C1_2 C7_2 123.8(4) . . ?
C3_2 C2_2 C1_2 122.9(5) . . ?
C3_2 C2_2 H2_2 118.5 . . ?
C1_2 C2_2 H2_2 118.5 . . ?
C2_2 C3_2 C4_2 121.0(5) . . ?
C2_2 C3_2 H3_2 119.5 . . ?
C4_2 C3_2 H3_2 119.5 . . ?
C3_2 C4_2 C5_2 115.4(5) . . ?
C3_2 C4_2 C13_2 119.7(5) . . ?
C5_2 C4_2 C13_2 122.8(5) . . ?
C6_2 C5_2 C4_2 121.8(5) . . ?
C6_2 C5_2 H5_2 119.1 . . ?
C4_2 C5_2 H5_2 119.1 . . ?
C5_2 C6_2 C1_2 121.9(5) . . ?
C5_2 C6_2 H6_2 119.0 . . ?
C1_2 C6_2 H6_2 119.0 . . ?
C12_2 C7_2 C8_2 114.9(5) . . ?
C12_2 C7_2 C1_2 122.6(4) . . ?
C8_2 C7_2 C1_2 120.4(4) . . ?
C9_2 C8_2 C7_2 122.0(5) . . ?
C9_2 C8_2 H8_2 119.0 . . ?
C7_2 C8_2 H8_2 119.0 . . ?
C8_2 C9_2 C10_2 121.4(4) . . ?
C8_2 C9_2 H9_2 119.3 . . ?
C10_2 C9_2 H9_2 119.3 . . ?
C11_2 C10_2 C9_2 115.2(4) . . ?
C11_2 C10_2 C19_2 123.2(4) . . ?
C9_2 C10_2 C19_2 120.2(4) . . ?
C12_2 C11_2 C10_2 122.2(4) . . ?
C12_2 C11_2 H11_2 118.9 . . ?
C10_2 C11_2 H11_2 118.9 . . ?
C11_2 C12_2 C7_2 122.1(4) . . ?
C11_2 C12_2 H12_2 118.9 . . ?
C7_2 C12_2 H12_2 118.9 . . ?
C18_2 C13_2 C14_2 115.7(5) . . ?
C18_2 C13_2 C4_2 119.6(5) . . ?
C14_2 C13_2 C4_2 121.6(5) . . ?
C15_2 C14_2 C13_2 120.7(6) . . ?
C15_2 C14_2 H14_2 119.6 . . ?
C13_2 C14_2 H14_2 119.6 . . ?
C14_2 C15_2 C16_2 123.9(6) . . ?
C14_2 C15_2 H15_2 118.0 . . ?
C16_2 C15_2 H15_2 118.0 . . ?
C15_2 C16_2 C17_2 115.3(5) . . ?
C15_2 C16_2 C25_2 123.9(5) . . ?
C17_2 C16_2 C25_2 119.3(5) . . ?
C18_2 C17_2 C16_2 120.2(5) . . ?
C18_2 C17_2 H17_2 119.9 . . ?
C16_2 C17_2 H17_2 119.9 . . ?
C13_2 C18_2 C17_2 121.8(5) . . ?
C13_2 C18_2 H18_2 119.1 . . ?
C17_2 C18_2 H18_2 119.1 . . ?
C24_2 C19_2 C20_2 115.4(5) . . ?
C24_2 C19_2 C10_2 119.0(4) . . ?
C20_2 C19_2 C10_2 123.8(4) . . ?
C21_2 C20_2 C19_2 121.9(5) . . ?
C21_2 C20_2 H20_2 119.0 . . ?
C19_2 C20_2 H20_2 119.0 . . ?
C20_2 C21_2 C22_2 121.8(5) . . ?
C20_2 C21_2 H21_2 119.1 . . ?
C22_2 C21_2 H21_2 119.1 . . ?
C23_2 C22_2 C21_2 116.1(5) . . ?
C23_2 C22_2 C31_2 120.8(5) . . ?
C21_2 C22_2 C31_2 122.5(5) . . ?
C24_2 C23_2 C22_2 121.8(5) . . ?
C24_2 C23_2 H23_2 119.1 . . ?
C22_2 C23_2 H23_2 119.1 . . ?
C23_2 C24_2 C19_2 122.2(5) . . ?
C23_2 C24_2 H24_2 118.9 . . ?
C19_2 C24_2 H24_2 118.9 . . ?
C30_2 C25_2 C26_2 115.1(5) . . ?
C30_2 C25_2 C16_2 123.9(5) . . ?
C26_2 C25_2 C16_2 119.1(5) . . ?
C27_2 C26_2 C25_2 120.9(5) . . ?
C27_2 C26_2 H26_2 119.5 . . ?
C25_2 C26_2 H26_2 119.5 . . ?
C26_2 C27_2 C28_2 122.7(5) . . ?
C26_2 C27_2 H27_2 118.7 . . ?
C28_2 C27_2 H27_2 118.7 . . ?
C27_2 C28_2 C29_2 115.3(5) . . ?
C27_2 C28_2 C37_2 121.6(4) . . ?
C29_2 C28_2 C37_2 121.5(5) . . ?
C30_2 C29_2 C28_2 121.1(5) . . ?
C30_2 C29_2 H29_2 119.5 . . ?
C28_2 C29_2 H29_2 119.5 . . ?
C29_2 C30_2 C25_2 123.4(5) . . ?
C29_2 C30_2 H30_2 118.3 . . ?
C25_2 C30_2 H30_2 118.3 . . ?
C32_2 C31_2 C36_2 117.0(5) . . ?
C32_2 C31_2 C22_2 121.1(5) . . ?
C36_2 C31_2 C22_2 121.3(5) . . ?
C33_2 C32_2 C31_2 120.2(5) . . ?
C33_2 C32_2 H32_2 119.9 . . ?
C31_2 C32_2 H32_2 119.9 . . ?
C32_2 C33_2 C34_2 121.7(5) . . ?
C32_2 C33_2 C43_2 129.2(5) . . ?
C34_2 C33_2 C43_2 109.0(5) . . ?
C35_2 C34_2 C33_2 119.3(5) . . ?
C35_2 C34_2 C45_2 128.3(5) . . ?
C33_2 C34_2 C45_2 111.8(4) . . ?
C34_2 C35_2 C36_2 118.7(5) . . ?
C34_2 C35_2 H35_2 120.7 . . ?
C36_2 C35_2 H35_2 120.7 . . ?
C35_2 C36_2 C31_2 123.0(5) . . ?
C35_2 C36_2 H36_2 118.5 . . ?
C31_2 C36_2 H36_2 118.5 . . ?
C42_2 C37_2 C38_2 116.2(5) . . ?
C42_2 C37_2 C28_2 119.9(4) . . ?
C38_2 C37_2 C28_2 122.6(5) . . ?
C39_2 C38_2 C37_2 121.2(5) . . ?
C39_2 C38_2 H38_2 119.4 . . ?
C37_2 C38_2 H38_2 119.4 . . ?
C38_2 C39_2 C40_2 122.8(4) . . ?
C38_2 C39_2 H39_2 118.6 . . ?
C40_2 C39_2 H39_2 118.6 . . ?
C41_2 C40_2 C39_2 115.3(5) . . ?
C41_2 C40_2 C46_2 119.0(4) . . ?
C39_2 C40_2 C46_2 124.6(4) . . ?
C42_2 C41_2 C40_2 121.7(5) . . ?
C42_2 C41_2 H41_2 119.1 . . ?
C40_2 C41_2 H41_2 119.1 . . ?
C41_2 C42_2 C37_2 122.1(4) . . ?
C41_2 C42_2 H42_2 118.9 . . ?
C37_2 C42_2 H42_2 118.9 . . ?
O1_2 C43_2 C33_2 127.2(5) . . ?
O1_2 C43_2 C44_2 124.4(5) . . ?
C33_2 C43_2 C44_2 108.4(4) . . ?
C49_2 C44_2 C43_2 107.8(4) . . ?
C49_2 C44_2 C45_2 103.6(5) . . ?
C43_2 C44_2 C45_2 105.5(4) . . ?
C49_2 C44_2 H44_2 113.1 . . ?
C43_2 C44_2 H44_2 113.1 . . ?
C45_2 C44_2 H44_2 113.1 . . ?
C34_2 C45_2 C52_2 109.6(4) . . ?
C34_2 C45_2 C44_2 104.9(4) . . ?
C52_2 C45_2 C44_2 106.0(5) . . ?
C34_2 C45_2 H45_2 112.0 . . ?
C52_2 C45_2 H45_2 112.0 . . ?
C44_2 C45_2 H45_2 112.0 . . ?
C47_2 C46_2 C51_2 117.0(5) . . ?
C47_2 C46_2 C40_2 120.3(4) . . ?
C51_2 C46_2 C40_2 121.9(4) . . ?
C48_2 C47_2 C46_2 119.7(5) . . ?
C48_2 C47_2 H47_2 120.1 . . ?
C46_2 C47_2 H47_2 120.1 . . ?
C47_2 C48_2 C49_2 122.6(5) . . ?
C47_2 C48_2 C52_2 127.7(5) . . ?
C49_2 C48_2 C52_2 109.6(5) . . ?
C50_2 C49_2 C48_2 118.5(5) . . ?
C50_2 C49_2 C44_2 128.8(5) . . ?
C48_2 C49_2 C44_2 112.0(4) . . ?
C51_2 C50_2 C49_2 118.6(5) . . ?
C51_2 C50_2 H50_2 120.7 . . ?
C49_2 C50_2 H50_2 120.7 . . ?
C50_2 C51_2 C46_2 122.9(5) . . ?
C50_2 C51_2 H51_2 118.6 . . ?
C46_2 C51_2 H51_2 118.6 . . ?
O2_2 C52_2 C48_2 127.3(6) . . ?
O2_2 C52_2 C45_2 125.0(5) . . ?
C48_2 C52_2 C45_2 107.5(5) . . ?
C2_3 C1_3 C6_3 122.5(4) . . ?
C2_3 C1_3 Cl1_3 118.6(4) . . ?
C6_3 C1_3 Cl1_3 119.0(4) . . ?
C1_3 C2_3 C3_3 118.2(4) . . ?
C1_3 C2_3 H2_3 120.9 . . ?
C3_3 C2_3 H2_3 120.9 . . ?
C2_3 C3_3 C4_3 120.2(4) . . ?
C2_3 C3_3 H3_3 119.9 . . ?
C4_3 C3_3 H3_3 119.9 . . ?
C5_3 C4_3 C3_3 119.7(4) . . ?
C5_3 C4_3 H4_3 120.1 . . ?
C3_3 C4_3 H4_3 120.1 . . ?
C6_3 C5_3 C4_3 120.6(5) . . ?
C6_3 C5_3 H5_3 119.7 . . ?
C4_3 C5_3 H5_3 119.7 . . ?
C5_3 C6_3 C1_3 118.7(4) . . ?
C5_3 C6_3 H6_3 120.6 . . ?
C1_3 C6_3 H6_3 120.6 . . ?
C2_4 C1_4 C6_4 121.9(4) . . ?
C2_4 C1_4 Cl1_4 119.0(4) . . ?
C6_4 C1_4 Cl1_4 119.1(4) . . ?
C1_4 C2_4 C3_4 119.6(5) . . ?
C1_4 C2_4 H2_4 120.2 . . ?
C3_4 C2_4 H2_4 120.2 . . ?
C2_4 C3_4 C4_4 121.2(5) . . ?
C2_4 C3_4 H3_4 119.4 . . ?
C4_4 C3_4 H3_4 119.4 . . ?
C3_4 C4_4 C5_4 118.0(5) . . ?
C3_4 C4_4 H4_4 121.0 . . ?
C5_4 C4_4 H4_4 121.0 . . ?
C6_4 C5_4 C4_4 121.5(5) . . ?
C6_4 C5_4 H5_4 119.3 . . ?
C4_4 C5_4 H5_4 119.3 . . ?
C1_4 C6_4 C5_4 117.9(5) . . ?
C1_4 C6_4 H6_4 121.1 . . ?
C5_4 C6_4 H6_4 121.1 . . ?

loop_
_geom_bond_atom_site_label_1
_geom_bond_atom_site_label_2
_geom_bond_distance
_geom_bond_site_symmetry_2
_geom_bond_publ_flag
O1_1 C43_1 1.207(5) . ?
C1_1 C6_1 1.377(7) . ?
C1_1 C2_1 1.402(7) . ?
C1_1 C7_1 1.478(7) . ?
O2_1 C52_1 1.216(5) . ?
C2_1 C3_1 1.374(7) . ?
C2_1 H2_1 0.9500 . ?
C3_1 C4_1 1.403(7) . ?
C3_1 H3_1 0.9500 . ?
C4_1 C5_1 1.398(7) . ?
C4_1 C13_1 1.484(7) . ?
C5_1 C6_1 1.392(7) . ?
C5_1 H5_1 0.9500 . ?
C6_1 H6_1 0.9500 . ?
C7_1 C12_1 1.391(7) . ?
C7_1 C8_1 1.396(7) . ?
C8_1 C9_1 1.391(7) . ?
C8_1 H8_1 0.9500 . ?
C9_1 C10_1 1.384(6) . ?
C9_1 H9_1 0.9500 . ?
C10_1 C11_1 1.399(6) . ?
C10_1 C19_1 1.486(6) . ?
C11_1 C12_1 1.368(7) . ?
C11_1 H11_1 0.9500 . ?
C12_1 H12_1 0.9500 . ?
C13_1 C18_1 1.388(7) . ?
C13_1 C14_1 1.394(6) . ?
C14_1 C15_1 1.379(7) . ?
C14_1 H14_1 0.9500 . ?
C15_1 C16_1 1.398(7) . ?
C15_1 H15_1 0.9500 . ?
C16_1 C17_1 1.396(7) . ?
C16_1 C25_1 1.491(7) . ?
C17_1 C18_1 1.398(8) . ?
C17_1 H17_1 0.9500 . ?
C18_1 H18_1 0.9500 . ?
C19_1 C20_1 1.391(6) . ?
C19_1 C24_1 1.399(6) . ?
C20_1 C21_1 1.385(6) . ?
C20_1 H20_1 0.9500 . ?
C21_1 C22_1 1.380(6) . ?
C21_1 H21_1 0.9500 . ?
C22_1 C23_1 1.391(7) . ?
C22_1 C31_1 1.495(6) . ?
C23_1 C24_1 1.361(7) . ?
C23_1 H23_1 0.9500 . ?
C24_1 H24_1 0.9500 . ?
C25_1 C26_1 1.385(7) . ?
C25_1 C30_1 1.386(7) . ?
C26_1 C27_1 1.391(7) . ?
C26_1 H26_1 0.9500 . ?
C27_1 C28_1 1.387(7) . ?
C27_1 H27_1 0.9500 . ?
C28_1 C29_1 1.401(7) . ?
C28_1 C37_1 1.492(6) . ?
C29_1 C30_1 1.380(7) . ?
C29_1 H29_1 0.9500 . ?
C30_1 H30_1 0.9500 . ?
C31_1 C32_1 1.398(6) . ?
C31_1 C36_1 1.399(6) . ?
C32_1 C33_1 1.389(6) . ?
C32_1 H32_1 0.9500 . ?
C33_1 C34_1 1.396(6) . ?
C33_1 C43_1 1.475(6) . ?
C34_1 C35_1 1.376(7) . ?
C34_1 C45_1 1.526(6) . ?
C35_1 C36_1 1.384(6) . ?
C35_1 H35_1 0.9500 . ?
C36_1 H36_1 0.9500 . ?
C37_1 C42_1 1.385(6) . ?
C37_1 C38_1 1.392(6) . ?
C38_1 C39_1 1.391(6) . ?
C38_1 H38_1 0.9500 . ?
C39_1 C40_1 1.397(6) . ?
C39_1 H39_1 0.9500 . ?
C40_1 C41_1 1.381(6) . ?
C40_1 C46_1 1.487(5) . ?
C41_1 C42_1 1.388(6) . ?
C41_1 H41_1 0.9500 . ?
C42_1 H42_1 0.9500 . ?
C43_1 C44_1 1.554(6) . ?
C44_1 C49_1 1.518(6) . ?
C44_1 C45_1 1.531(6) . ?
C44_1 H44_1 1.0000 . ?
C45_1 C52_1 1.535(6) . ?
C45_1 H45_1 1.0000 . ?
C46_1 C47_1 1.388(5) . ?
C46_1 C51_1 1.415(6) . ?
C47_1 C48_1 1.387(5) . ?
C47_1 H47_1 0.9500 . ?
C48_1 C49_1 1.399(6) . ?
C48_1 C52_1 1.461(5) . ?
C49_1 C50_1 1.384(6) . ?
C50_1 C51_1 1.384(6) . ?
C50_1 H50_1 0.9500 . ?
C51_1 H51_1 0.9500 . ?
O1_2 C43_2 1.214(6) . ?
C1_2 C2_2 1.390(7) . ?
C1_2 C6_2 1.411(6) . ?
C1_2 C7_2 1.472(7) . ?
O2_2 C52_2 1.222(7) . ?
C2_2 C3_2 1.375(7) . ?
C2_2 H2_2 0.9500 . ?
C3_2 C4_2 1.387(7) . ?
C3_2 H3_2 0.9500 . ?
C4_2 C5_2 1.404(7) . ?
C4_2 C13_2 1.484(8) . ?
C5_2 C6_2 1.360(7) . ?
C5_2 H5_2 0.9500 . ?
C6_2 H6_2 0.9500 . ?
C7_2 C12_2 1.403(6) . ?
C7_2 C8_2 1.410(7) . ?
C8_2 C9_2 1.367(7) . ?
C8_2 H8_2 0.9500 . ?
C9_2 C10_2 1.410(6) . ?
C9_2 H9_2 0.9500 . ?
C10_2 C11_2 1.400(7) . ?
C10_2 C19_2 1.476(7) . ?
C11_2 C12_2 1.359(7) . ?
C11_2 H11_2 0.9500 . ?
C12_2 H12_2 0.9500 . ?
C13_2 C18_2 1.388(8) . ?
C13_2 C14_2 1.413(8) . ?
C14_2 C15_2 1.347(8) . ?
C14_2 H14_2 0.9500 . ?
C15_2 C16_2 1.372(8) . ?
C15_2 H15_2 0.9500 . ?
C16_2 C17_2 1.420(7) . ?
C16_2 C25_2 1.466(8) . ?
C17_2 C18_2 1.388(8) . ?
C17_2 H17_2 0.9500 . ?
C18_2 H18_2 0.9500 . ?
C19_2 C24_2 1.403(7) . ?
C19_2 C20_2 1.406(7) . ?
C20_2 C21_2 1.374(7) . ?
C20_2 H20_2 0.9500 . ?
C21_2 C22_2 1.400(7) . ?
C21_2 H21_2 0.9500 . ?
C22_2 C23_2 1.391(7) . ?
C22_2 C31_2 1.488(7) . ?
C23_2 C24_2 1.376(7) . ?
C23_2 H23_2 0.9500 . ?
C24_2 H24_2 0.9500 . ?
C25_2 C30_2 1.398(8) . ?
C25_2 C26_2 1.403(7) . ?
C26_2 C27_2 1.380(7) . ?
C26_2 H26_2 0.9500 . ?
C27_2 C28_2 1.398(7) . ?
C27_2 H27_2 0.9500 . ?
C28_2 C29_2 1.407(7) . ?
C28_2 C37_2 1.461(7) . ?
C29_2 C30_2 1.360(8) . ?
C29_2 H29_2 0.9500 . ?
C30_2 H30_2 0.9500 . ?
C31_2 C32_2 1.401(7) . ?
C31_2 C36_2 1.415(7) . ?
C32_2 C33_2 1.376(7) . ?
C32_2 H32_2 0.9500 . ?
C33_2 C34_2 1.405(7) . ?
C33_2 C43_2 1.474(7) . ?
C34_2 C35_2 1.382(7) . ?
C34_2 C45_2 1.506(8) . ?
C35_2 C36_2 1.385(8) . ?
C35_2 H35_2 0.9500 . ?
C36_2 H36_2 0.9500 . ?
C37_2 C42_2 1.399(7) . ?
C37_2 C38_2 1.405(6) . ?
C38_2 C39_2 1.356(7) . ?
C38_2 H38_2 0.9500 . ?
C39_2 C40_2 1.407(7) . ?
C39_2 H39_2 0.9500 . ?
C40_2 C41_2 1.406(6) . ?
C40_2 C46_2 1.455(7) . ?
C41_2 C42_2 1.363(7) . ?
C41_2 H41_2 0.9500 . ?
C42_2 H42_2 0.9500 . ?
C43_2 C44_2 1.531(8) . ?
C44_2 C49_2 1.508(8) . ?
C44_2 C45_2 1.545(7) . ?
C44_2 H44_2 1.0000 . ?
C45_2 C52_2 1.542(9) . ?
C45_2 H45_2 1.0000 . ?
C46_2 C47_2 1.389(7) . ?
C46_2 C51_2 1.426(7) . ?
C47_2 C48_2 1.375(8) . ?
C47_2 H47_2 0.9500 . ?
C48_2 C49_2 1.400(7) . ?
C48_2 C52_2 1.445(7) . ?
C49_2 C50_2 1.392(7) . ?
C50_2 C51_2 1.377(8) . ?
C50_2 H50_2 0.9500 . ?
C51_2 H51_2 0.9500 . ?
Cl1_3 C1_3 1.751(4) . ?
C1_3 C2_3 1.373(6) . ?
C1_3 C6_3 1.374(7) . ?
C2_3 C3_3 1.379(6) . ?
C2_3 H2_3 0.9500 . ?
C3_3 C4_3 1.393(7) . ?
C3_3 H3_3 0.9500 . ?
C4_3 C5_3 1.377(7) . ?
C4_3 H4_3 0.9500 . ?
C5_3 C6_3 1.368(7) . ?
C5_3 H5_3 0.9500 . ?
C6_3 H6_3 0.9500 . ?
Cl1_4 C1_4 1.744(5) . ?
C1_4 C2_4 1.356(6) . ?
C1_4 C6_4 1.372(7) . ?
C2_4 C3_4 1.364(7) . ?
C2_4 H2_4 0.9500 . ?
C3_4 C4_4 1.374(9) . ?
C3_4 H3_4 0.9500 . ?
C4_4 C5_4 1.392(9) . ?
C4_4 H4_4 0.9500 . ?
C5_4 C6_4 1.377(8) . ?
C5_4 H5_4 0.9500 . ?
C6_4 H6_4 0.9500 . ?

loop_
_geom_torsion_atom_site_label_1
_geom_torsion_atom_site_label_2
_geom_torsion_atom_site_label_3
_geom_torsion_atom_site_label_4
_geom_torsion
_geom_torsion_site_symmetry_1
_geom_torsion_site_symmetry_2
_geom_torsion_site_symmetry_3
_geom_torsion_site_symmetry_4
_geom_torsion_publ_flag
C6_1 C1_1 C2_1 C3_1 11.6(6) . . . . ?
C7_1 C1_1 C2_1 C3_1 -151.6(4) . . . . ?
C1_1 C2_1 C3_1 C4_1 -0.2(7) . . . . ?
C2_1 C3_1 C4_1 C5_1 -11.9(6) . . . . ?
C2_1 C3_1 C4_1 C13_1 150.1(4) . . . . ?
C3_1 C4_1 C5_1 C6_1 12.6(6) . . . . ?
C13_1 C4_1 C5_1 C6_1 -150.2(4) . . . . ?
C2_1 C1_1 C6_1 C5_1 -10.9(6) . . . . ?
C7_1 C1_1 C6_1 C5_1 152.9(4) . . . . ?
C4_1 C5_1 C6_1 C1_1 -1.2(6) . . . . ?
C6_1 C1_1 C7_1 C12_1 -134.7(4) . . . . ?
C2_1 C1_1 C7_1 C12_1 28.2(6) . . . . ?
C6_1 C1_1 C7_1 C8_1 26.8(6) . . . . ?
C2_1 C1_1 C7_1 C8_1 -170.2(4) . . . . ?
C12_1 C7_1 C8_1 C9_1 9.8(7) . . . . ?
C1_1 C7_1 C8_1 C9_1 -152.1(5) . . . . ?
C7_1 C8_1 C9_1 C10_1 0.6(8) . . . . ?
C8_1 C9_1 C10_1 C11_1 -10.3(7) . . . . ?
C8_1 C9_1 C10_1 C19_1 154.5(5) . . . . ?
C9_1 C10_1 C11_1 C12_1 9.6(6) . . . . ?
C19_1 C10_1 C11_1 C12_1 -155.7(4) . . . . ?
C10_1 C11_1 C12_1 C7_1 1.0(7) . . . . ?
C8_1 C7_1 C12_1 C11_1 -10.6(7) . . . . ?
C1_1 C7_1 C12_1 C11_1 152.1(4) . . . . ?
C5_1 C4_1 C13_1 C18_1 -34.3(6) . . . . ?
C3_1 C4_1 C13_1 C18_1 163.9(4) . . . . ?
C5_1 C4_1 C13_1 C14_1 127.2(5) . . . . ?
C3_1 C4_1 C13_1 C14_1 -34.7(6) . . . . ?
C18_1 C13_1 C14_1 C15_1 12.3(6) . . . . ?
C4_1 C13_1 C14_1 C15_1 -150.0(4) . . . . ?
C13_1 C14_1 C15_1 C16_1 -0.6(6) . . . . ?
C14_1 C15_1 C16_1 C17_1 -12.1(6) . . . . ?
C14_1 C15_1 C16_1 C25_1 151.6(4) . . . . ?
C15_1 C16_1 C17_1 C18_1 13.1(6) . . . . ?
C25_1 C16_1 C17_1 C18_1 -150.0(4) . . . . ?
C14_1 C13_1 C18_1 C17_1 -11.2(7) . . . . ?
C4_1 C13_1 C18_1 C17_1 150.2(4) . . . . ?
C16_1 C17_1 C18_1 C13_1 -1.6(7) . . . . ?
C9_1 C10_1 C19_1 C20_1 -13.5(7) . . . . ?
C11_1 C10_1 C19_1 C20_1 151.0(4) . . . . ?
C9_1 C10_1 C19_1 C24_1 178.9(5) . . . . ?
C11_1 C10_1 C19_1 C24_1 -16.6(7) . . . . ?
C24_1 C19_1 C20_1 C21_1 7.8(6) . . . . ?
C10_1 C19_1 C20_1 C21_1 -160.6(4) . . . . ?
C19_1 C20_1 C21_1 C22_1 -0.1(7) . . . . ?
C20_1 C21_1 C22_1 C23_1 -7.7(6) . . . . ?
C20_1 C21_1 C22_1 C31_1 164.7(4) . . . . ?
C21_1 C22_1 C23_1 C24_1 7.7(7) . . . . ?
C31_1 C22_1 C23_1 C24_1 -164.7(5) . . . . ?
C22_1 C23_1 C24_1 C19_1 0.1(8) . . . . ?
C20_1 C19_1 C24_1 C23_1 -7.9(7) . . . . ?
C10_1 C19_1 C24_1 C23_1 160.4(5) . . . . ?
C17_1 C16_1 C25_1 C26_1 -175.8(4) . . . . ?
C15_1 C16_1 C25_1 C26_1 21.5(6) . . . . ?
C17_1 C16_1 C25_1 C30_1 21.2(6) . . . . ?
C15_1 C16_1 C25_1 C30_1 -141.5(4) . . . . ?
C30_1 C25_1 C26_1 C27_1 9.9(7) . . . . ?
C16_1 C25_1 C26_1 C27_1 -153.6(4) . . . . ?
C25_1 C26_1 C27_1 C28_1 -0.4(7) . . . . ?
C26_1 C27_1 C28_1 C29_1 -9.4(6) . . . . ?
C26_1 C27_1 C28_1 C37_1 159.3(4) . . . . ?
C27_1 C28_1 C29_1 C30_1 9.8(7) . . . . ?
C37_1 C28_1 C29_1 C30_1 -159.2(5) . . . . ?
C28_1 C29_1 C30_1 C25_1 -0.3(8) . . . . ?
C26_1 C25_1 C30_1 C29_1 -9.5(7) . . . . ?
C16_1 C25_1 C30_1 C29_1 154.5(5) . . . . ?
C21_1 C22_1 C31_1 C32_1 -7.2(6) . . . . ?
C23_1 C22_1 C31_1 C32_1 164.6(4) . . . . ?
C21_1 C22_1 C31_1 C36_1 180.0(4) . . . . ?
C23_1 C22_1 C31_1 C36_1 -8.2(6) . . . . ?
C36_1 C31_1 C32_1 C33_1 4.9(6) . . . . ?
C22_1 C31_1 C32_1 C33_1 -168.2(4) . . . . ?
C31_1 C32_1 C33_1 C34_1 0.2(6) . . . . ?
C31_1 C32_1 C33_1 C43_1 173.4(4) . . . . ?
C32_1 C33_1 C34_1 C35_1 -4.5(6) . . . . ?
C43_1 C33_1 C34_1 C35_1 -178.8(4) . . . . ?
C32_1 C33_1 C34_1 C45_1 166.5(3) . . . . ?
C43_1 C33_1 C34_1 C45_1 -7.8(4) . . . . ?
C33_1 C34_1 C35_1 C36_1 3.3(6) . . . . ?
C45_1 C34_1 C35_1 C36_1 -165.9(4) . . . . ?
C34_1 C35_1 C36_1 C31_1 2.1(7) . . . . ?
C32_1 C31_1 C36_1 C35_1 -6.2(6) . . . . ?
C22_1 C31_1 C36_1 C35_1 166.8(4) . . . . ?
C27_1 C28_1 C37_1 C42_1 -172.6(4) . . . . ?
C29_1 C28_1 C37_1 C42_1 -4.2(6) . . . . ?
C27_1 C28_1 C37_1 C38_1 -5.0(6) . . . . ?
C29_1 C28_1 C37_1 C38_1 163.4(4) . . . . ?
C42_1 C37_1 C38_1 C39_1 7.7(6) . . . . ?
C28_1 C37_1 C38_1 C39_1 -160.5(4) . . . . ?
C37_1 C38_1 C39_1 C40_1 0.9(7) . . . . ?
C38_1 C39_1 C40_1 C41_1 -8.5(6) . . . . ?
C38_1 C39_1 C40_1 C46_1 160.9(4) . . . . ?
C39_1 C40_1 C41_1 C42_1 7.7(6) . . . . ?
C46_1 C40_1 C41_1 C42_1 -161.7(4) . . . . ?
C38_1 C37_1 C42_1 C41_1 -8.5(6) . . . . ?
C28_1 C37_1 C42_1 C41_1 159.7(4) . . . . ?
C40_1 C41_1 C42_1 C37_1 0.9(7) . . . . ?
C32_1 C33_1 C43_1 O1_1 11.8(7) . . . . ?
C34_1 C33_1 C43_1 O1_1 -174.4(4) . . . . ?
C32_1 C33_1 C43_1 C44_1 -164.8(4) . . . . ?
C34_1 C33_1 C43_1 C44_1 8.9(4) . . . . ?
O1_1 C43_1 C44_1 C49_1 -71.4(5) . . . . ?
C33_1 C43_1 C44_1 C49_1 105.4(4) . . . . ?
O1_1 C43_1 C44_1 C45_1 176.7(4) . . . . ?
C33_1 C43_1 C44_1 C45_1 -6.6(4) . . . . ?
C35_1 C34_1 C45_1 C44_1 173.2(4) . . . . ?
C33_1 C34_1 C45_1 C44_1 3.3(4) . . . . ?
C35_1 C34_1 C45_1 C52_1 61.1(5) . . . . ?
C33_1 C34_1 C45_1 C52_1 -108.8(4) . . . . ?
C49_1 C44_1 C45_1 C34_1 -111.5(3) . . . . ?
C43_1 C44_1 C45_1 C34_1 2.2(4) . . . . ?
C49_1 C44_1 C45_1 C52_1 0.6(4) . . . . ?
C43_1 C44_1 C45_1 C52_1 114.3(3) . . . . ?
C41_1 C40_1 C46_1 C47_1 154.2(4) . . . . ?
C39_1 C40_1 C46_1 C47_1 -14.7(6) . . . . ?
C41_1 C40_1 C46_1 C51_1 -15.8(6) . . . . ?
C39_1 C40_1 C46_1 C51_1 175.4(4) . . . . ?
C51_1 C46_1 C47_1 C48_1 5.5(5) . . . . ?
C40_1 C46_1 C47_1 C48_1 -164.9(3) . . . . ?
C46_1 C47_1 C48_1 C49_1 -0.3(5) . . . . ?
C46_1 C47_1 C48_1 C52_1 174.6(4) . . . . ?
C47_1 C48_1 C49_1 C50_1 -4.8(6) . . . . ?
C52_1 C48_1 C49_1 C50_1 179.5(3) . . . . ?
C47_1 C48_1 C49_1 C44_1 167.9(3) . . . . ?
C52_1 C48_1 C49_1 C44_1 -7.8(4) . . . . ?
C45_1 C44_1 C49_1 C50_1 176.0(4) . . . . ?
C43_1 C44_1 C49_1 C50_1 63.6(5) . . . . ?
C45_1 C44_1 C49_1 C48_1 4.3(4) . . . . ?
C43_1 C44_1 C49_1 C48_1 -108.2(4) . . . . ?
C48_1 C49_1 C50_1 C51_1 4.4(5) . . . . ?
C44_1 C49_1 C50_1 C51_1 -166.7(4) . . . . ?
C49_1 C50_1 C51_1 C46_1 0.9(6) . . . . ?
C47_1 C46_1 C51_1 C50_1 -5.9(6) . . . . ?
C40_1 C46_1 C51_1 C50_1 164.3(4) . . . . ?
C47_1 C48_1 C52_1 O2_1 8.6(6) . . . . ?
C49_1 C48_1 C52_1 O2_1 -176.1(4) . . . . ?
C47_1 C48_1 C52_1 C45_1 -167.3(4) . . . . ?
C49_1 C48_1 C52_1 C45_1 8.0(4) . . . . ?
C34_1 C45_1 C52_1 O2_1 -69.5(5) . . . . ?
C44_1 C45_1 C52_1 O2_1 178.9(4) . . . . ?
C34_1 C45_1 C52_1 C48_1 106.6(4) . . . . ?
C44_1 C45_1 C52_1 C48_1 -5.1(4) . . . . ?
C6_2 C1_2 C2_2 C3_2 12.3(6) . . . . ?
C7_2 C1_2 C2_2 C3_2 -152.6(4) . . . . ?
C1_2 C2_2 C3_2 C4_2 -0.5(7) . . . . ?
C2_2 C3_2 C4_2 C5_2 -13.1(7) . . . . ?
C2_2 C3_2 C4_2 C13_2 150.9(5) . . . . ?
C3_2 C4_2 C5_2 C6_2 14.9(7) . . . . ?
C13_2 C4_2 C5_2 C6_2 -148.6(5) . . . . ?
C4_2 C5_2 C6_2 C1_2 -3.0(7) . . . . ?
C2_2 C1_2 C6_2 C5_2 -10.5(6) . . . . ?
C7_2 C1_2 C6_2 C5_2 153.7(4) . . . . ?
C2_2 C1_2 C7_2 C12_2 -23.4(6) . . . . ?
C6_2 C1_2 C7_2 C12_2 173.2(4) . . . . ?
C2_2 C1_2 C7_2 C8_2 139.5(4) . . . . ?
C6_2 C1_2 C7_2 C8_2 -23.8(6) . . . . ?
C12_2 C7_2 C8_2 C9_2 10.9(6) . . . . ?
C1_2 C7_2 C8_2 C9_2 -153.3(4) . . . . ?
C7_2 C8_2 C9_2 C10_2 0.4(7) . . . . ?
C8_2 C9_2 C10_2 C11_2 -12.0(6) . . . . ?
C8_2 C9_2 C10_2 C19_2 154.9(4) . . . . ?
C9_2 C10_2 C11_2 C12_2 12.4(6) . . . . ?
C19_2 C10_2 C11_2 C12_2 -154.1(4) . . . . ?
C10_2 C11_2 C12_2 C7_2 -1.1(6) . . . . ?
C8_2 C7_2 C12_2 C11_2 -10.6(6) . . . . ?
C1_2 C7_2 C12_2 C11_2 153.2(4) . . . . ?
C3_2 C4_2 C13_2 C18_2 -143.5(5) . . . . ?
C5_2 C4_2 C13_2 C18_2 19.4(7) . . . . ?
C3_2 C4_2 C13_2 C14_2 15.5(6) . . . . ?
C5_2 C4_2 C13_2 C14_2 178.4(4) . . . . ?
C18_2 C13_2 C14_2 C15_2 12.6(7) . . . . ?
C4_2 C13_2 C14_2 C15_2 -147.2(5) . . . . ?
C13_2 C14_2 C15_2 C16_2 -0.3(8) . . . . ?
C14_2 C15_2 C16_2 C17_2 -11.7(7) . . . . ?
C14_2 C15_2 C16_2 C25_2 153.9(5) . . . . ?
C15_2 C16_2 C17_2 C18_2 11.3(7) . . . . ?
C25_2 C16_2 C17_2 C18_2 -155.0(5) . . . . ?
C14_2 C13_2 C18_2 C17_2 -12.7(7) . . . . ?
C4_2 C13_2 C18_2 C17_2 147.5(5) . . . . ?
C16_2 C17_2 C18_2 C13_2 0.9(7) . . . . ?
C11_2 C10_2 C19_2 C24_2 22.4(6) . . . . ?
C9_2 C10_2 C19_2 C24_2 -143.4(4) . . . . ?
C11_2 C10_2 C19_2 C20_2 -173.8(4) . . . . ?
C9_2 C10_2 C19_2 C20_2 20.4(6) . . . . ?
C24_2 C19_2 C20_2 C21_2 5.9(7) . . . . ?
C10_2 C19_2 C20_2 C21_2 -158.3(4) . . . . ?
C19_2 C20_2 C21_2 C22_2 1.7(7) . . . . ?
C20_2 C21_2 C22_2 C23_2 -8.8(7) . . . . ?
C20_2 C21_2 C22_2 C31_2 162.4(5) . . . . ?
C21_2 C22_2 C23_2 C24_2 8.4(7) . . . . ?
C31_2 C22_2 C23_2 C24_2 -163.0(4) . . . . ?
C22_2 C23_2 C24_2 C19_2 -0.9(7) . . . . ?
C20_2 C19_2 C24_2 C23_2 -6.4(6) . . . . ?
C10_2 C19_2 C24_2 C23_2 158.7(4) . . . . ?
C15_2 C16_2 C25_2 C30_2 176.7(5) . . . . ?
C17_2 C16_2 C25_2 C30_2 -18.3(7) . . . . ?
C15_2 C16_2 C25_2 C26_2 -19.9(7) . . . . ?
C17_2 C16_2 C25_2 C26_2 145.1(5) . . . . ?
C30_2 C25_2 C26_2 C27_2 11.0(7) . . . . ?
C16_2 C25_2 C26_2 C27_2 -153.8(5) . . . . ?
C25_2 C26_2 C27_2 C28_2 -2.2(7) . . . . ?
C26_2 C27_2 C28_2 C29_2 -8.4(7) . . . . ?
C26_2 C27_2 C28_2 C37_2 157.7(5) . . . . ?
C27_2 C28_2 C29_2 C30_2 9.8(7) . . . . ?
C37_2 C28_2 C29_2 C30_2 -156.3(5) . . . . ?
C28_2 C29_2 C30_2 C25_2 -0.8(8) . . . . ?
C26_2 C25_2 C30_2 C29_2 -9.7(7) . . . . ?
C16_2 C25_2 C30_2 C29_2 154.3(5) . . . . ?
C23_2 C22_2 C31_2 C32_2 148.2(5) . . . . ?
C21_2 C22_2 C31_2 C32_2 -22.7(7) . . . . ?
C23_2 C22_2 C31_2 C36_2 -22.5(7) . . . . ?
C21_2 C22_2 C31_2 C36_2 166.6(4) . . . . ?
C36_2 C31_2 C32_2 C33_2 3.2(6) . . . . ?
C22_2 C31_2 C32_2 C33_2 -167.9(4) . . . . ?
C31_2 C32_2 C33_2 C34_2 -0.7(7) . . . . ?
C31_2 C32_2 C33_2 C43_2 174.8(4) . . . . ?
C32_2 C33_2 C34_2 C35_2 -2.5(7) . . . . ?
C43_2 C33_2 C34_2 C35_2 -178.8(4) . . . . ?
C32_2 C33_2 C34_2 C45_2 169.6(4) . . . . ?
C43_2 C33_2 C34_2 C45_2 -6.6(6) . . . . ?
C33_2 C34_2 C35_2 C36_2 2.9(7) . . . . ?
C45_2 C34_2 C35_2 C36_2 -167.8(5) . . . . ?
C34_2 C35_2 C36_2 C31_2 -0.2(7) . . . . ?
C32_2 C31_2 C36_2 C35_2 -2.8(7) . . . . ?
C22_2 C31_2 C36_2 C35_2 168.3(4) . . . . ?
C27_2 C28_2 C37_2 C42_2 -141.8(5) . . . . ?
C29_2 C28_2 C37_2 C42_2 23.4(7) . . . . ?
C27_2 C28_2 C37_2 C38_2 25.2(7) . . . . ?
C29_2 C28_2 C37_2 C38_2 -169.5(4) . . . . ?
C42_2 C37_2 C38_2 C39_2 4.8(7) . . . . ?
C28_2 C37_2 C38_2 C39_2 -162.7(4) . . . . ?
C37_2 C38_2 C39_2 C40_2 1.8(7) . . . . ?
C38_2 C39_2 C40_2 C41_2 -7.6(7) . . . . ?
C38_2 C39_2 C40_2 C46_2 160.2(4) . . . . ?
C39_2 C40_2 C41_2 C42_2 6.9(7) . . . . ?
C46_2 C40_2 C41_2 C42_2 -161.6(4) . . . . ?
C40_2 C41_2 C42_2 C37_2 -0.6(7) . . . . ?
C38_2 C37_2 C42_2 C41_2 -5.4(7) . . . . ?
C28_2 C37_2 C42_2 C41_2 162.5(4) . . . . ?
C32_2 C33_2 C43_2 O1_2 6.6(8) . . . . ?
C34_2 C33_2 C43_2 O1_2 -177.4(5) . . . . ?
C32_2 C33_2 C43_2 C44_2 -170.9(5) . . . . ?
C34_2 C33_2 C43_2 C44_2 5.1(5) . . . . ?
O1_2 C43_2 C44_2 C49_2 -69.0(6) . . . . ?
C33_2 C43_2 C44_2 C49_2 108.5(4) . . . . ?
O1_2 C43_2 C44_2 C45_2 -179.2(4) . . . . ?
C33_2 C43_2 C44_2 C45_2 -1.7(5) . . . . ?
C35_2 C34_2 C45_2 C52_2 63.2(6) . . . . ?
C33_2 C34_2 C45_2 C52_2 -108.0(5) . . . . ?
C35_2 C34_2 C45_2 C44_2 176.7(5) . . . . ?
C33_2 C34_2 C45_2 C44_2 5.4(6) . . . . ?
C49_2 C44_2 C45_2 C34_2 -115.2(4) . . . . ?
C43_2 C44_2 C45_2 C34_2 -2.1(5) . . . . ?
C49_2 C44_2 C45_2 C52_2 0.8(5) . . . . ?
C43_2 C44_2 C45_2 C52_2 113.9(4) . . . . ?
C41_2 C40_2 C46_2 C47_2 141.8(4) . . . . ?
C39_2 C40_2 C46_2 C47_2 -25.5(6) . . . . ?
C41_2 C40_2 C46_2 C51_2 -27.5(6) . . . . ?
C39_2 C40_2 C46_2 C51_2 165.1(4) . . . . ?
C51_2 C46_2 C47_2 C48_2 7.0(6) . . . . ?
C40_2 C46_2 C47_2 C48_2 -162.8(4) . . . . ?
C46_2 C47_2 C48_2 C49_2 -0.2(6) . . . . ?
C46_2 C47_2 C48_2 C52_2 174.9(4) . . . . ?
C47_2 C48_2 C49_2 C50_2 -6.8(7) . . . . ?
C52_2 C48_2 C49_2 C50_2 177.3(4) . . . . ?
C47_2 C48_2 C49_2 C44_2 164.4(4) . . . . ?
C52_2 C48_2 C49_2 C44_2 -11.5(5) . . . . ?
C43_2 C44_2 C49_2 C50_2 65.0(6) . . . . ?
C45_2 C44_2 C49_2 C50_2 176.5(4) . . . . ?
C43_2 C44_2 C49_2 C48_2 -105.1(5) . . . . ?
C45_2 C44_2 C49_2 C48_2 6.4(5) . . . . ?
C48_2 C49_2 C50_2 C51_2 6.6(6) . . . . ?
C44_2 C49_2 C50_2 C51_2 -162.9(4) . . . . ?
C49_2 C50_2 C51_2 C46_2 0.4(7) . . . . ?
C47_2 C46_2 C51_2 C50_2 -7.3(6) . . . . ?
C40_2 C46_2 C51_2 C50_2 162.4(4) . . . . ?
C47_2 C48_2 C52_2 O2_2 11.4(8) . . . . ?
C49_2 C48_2 C52_2 O2_2 -173.0(5) . . . . ?
C47_2 C48_2 C52_2 C45_2 -164.1(4) . . . . ?
C49_2 C48_2 C52_2 C45_2 11.6(5) . . . . ?
C34_2 C45_2 C52_2 O2_2 -70.1(6) . . . . ?
C44_2 C45_2 C52_2 O2_2 177.1(4) . . . . ?
C34_2 C45_2 C52_2 C48_2 105.5(4) . . . . ?
C44_2 C45_2 C52_2 C48_2 -7.3(5) . . . . ?
C6_3 C1_3 C2_3 C3_3 1.3(7) . . . . ?
Cl1_3 C1_3 C2_3 C3_3 -177.7(3) . . . . ?
C1_3 C2_3 C3_3 C4_3 -0.5(6) . . . . ?
C2_3 C3_3 C4_3 C5_3 0.0(7) . . . . ?
C3_3 C4_3 C5_3 C6_3 -0.3(7) . . . . ?
C4_3 C5_3 C6_3 C1_3 1.0(7) . . . . ?
C2_3 C1_3 C6_3 C5_3 -1.5(7) . . . . ?
Cl1_3 C1_3 C6_3 C5_3 177.4(4) . . . . ?
C6_4 C1_4 C2_4 C3_4 -0.2(7) . . . . ?
Cl1_4 C1_4 C2_4 C3_4 -179.3(4) . . . . ?
C1_4 C2_4 C3_4 C4_4 -0.1(7) . . . . ?
C2_4 C3_4 C4_4 C5_4 0.7(8) . . . . ?
C3_4 C4_4 C5_4 C6_4 -1.1(8) . . . . ?
C2_4 C1_4 C6_4 C5_4 -0.1(7) . . . . ?
Cl1_4 C1_4 C6_4 C5_4 178.9(4) . . . . ?
C4_4 C5_4 C6_4 C1_4 0.8(8) . . . . ?
